data_7245484
loop_
_publ_author_name
'Long, J\'er\^ome'
'Lyubov, Dmitry'
'Kissel, Alexander'
'Gogolev, Ilia A.'
'Tyutyunov, Andrey A.'
'Nelyubina, Yulia V.'
'Salles, Fabrice'
'Guari, Yannick'
'Cherkasov, Anton'
'Larionova, Joulia'
'Trifonov, Alexander'

_publ_section_title
;
 Effect on the geometry over the slow relaxation of the magnetization in a
 series of Erbium(III) complexes based on halogenated ligands.
;
_journal_name_full CrystEngComm
_journal_paper_doi 10.1039/D2CE00856D
_journal_year 2022
_chemical_formula_moiety 'C51 H27 Er F30 O6'
_chemical_formula_sum 'C51 H27 Er F30 O6'
_chemical_formula_weight 1472.98
_space_group_crystal_system triclinic
_space_group_IT_number 2
_space_group_name_Hall '-P 1'
_space_group_name_H-M_alt 'P -1'
_atom_sites_solution_hydrogens geom
_atom_sites_solution_primary dual
_audit_creation_date 2022-05-27
_audit_creation_method
;
Olex2 1.3
(compiled 2020.11.12 svn.r5f609507 for OlexSys, GUI svn.r6408)
;
_audit_update_record
;
2022-05-27 deposited with the CCDC.	2022-09-14 downloaded from the CCDC.
;
_cell_angle_alpha 79.645(8)
_cell_angle_beta 76.492(8)
_cell_angle_gamma 89.899(8)
_cell_formula_units_Z 4
_cell_length_a 12.326(4)
_cell_length_b 19.924(7)
_cell_length_c 22.015(8)
_cell_measurement_reflns_used 4342
_cell_measurement_temperature 296.15
_cell_measurement_theta_max 25.79
_cell_measurement_theta_min 2.27
_cell_volume 5167(3)
_computing_molecular_graphics 'Olex2 1.3 (Dolomanov et al., 2009)'
_computing_publication_material 'Olex2 1.3 (Dolomanov et al., 2009)'
_computing_structure_refinement 'XL  (Sheldrick, 2008)'
_computing_structure_solution 'SHELXT  (Sheldrick, 2015)'
_diffrn_ambient_temperature 296.15
_diffrn_measured_fraction_theta_full 0.981
_diffrn_measured_fraction_theta_max 0.953
_diffrn_measurement_device_type 'Bruker APEX-II CCD'
_diffrn_measurement_method '\f and \w scans'
_diffrn_radiation_monochromator graphite
_diffrn_radiation_type MoK\a
_diffrn_radiation_wavelength 0.71073
_diffrn_reflns_av_R_equivalents 0.1117
_diffrn_reflns_av_unetI/netI 0.1365
_diffrn_reflns_Laue_measured_fraction_full 0.981
_diffrn_reflns_Laue_measured_fraction_max 0.953
_diffrn_reflns_limit_h_max 14
_diffrn_reflns_limit_h_min -14
_diffrn_reflns_limit_k_max 23
_diffrn_reflns_limit_k_min -23
_diffrn_reflns_limit_l_max 26
_diffrn_reflns_limit_l_min -26
_diffrn_reflns_number 45934
_diffrn_reflns_point_group_measured_fraction_full 0.981
_diffrn_reflns_point_group_measured_fraction_max 0.953
_diffrn_reflns_theta_full 25.242
_diffrn_reflns_theta_max 25.000
_diffrn_reflns_theta_min 1.040
_diffrn_source_current 30.0
_diffrn_source_power 1.5
_diffrn_source_voltage 50.0
_diffrn_standards_number 0
_exptl_absorpt_coefficient_mu 1.784
_exptl_absorpt_correction_T_max 0.0237
_exptl_absorpt_correction_T_min 0.0039
_exptl_absorpt_correction_type multi-scan
_exptl_absorpt_process_details
;
SADABS-2008/1 (Bruker,2008) was used for absorption correction.
wR2(int) was 0.1170 before and 0.0820 after correction.
The Ratio of minimum to maximum transmission is 0.2338.
The \l/2 correction factor is 0.0015.
;
_exptl_crystal_colour pink
_exptl_crystal_colour_primary pink
_exptl_crystal_density_diffrn 1.894
_exptl_crystal_description prism
_exptl_crystal_F_000 2876
_exptl_crystal_size_max 0.25
_exptl_crystal_size_mid 0.15
_exptl_crystal_size_min 0.15
_refine_diff_density_max 6.435
_refine_diff_density_min -1.876
_refine_diff_density_rms 0.260
_refine_ls_extinction_method none
_refine_ls_goodness_of_fit_ref 1.258
_refine_ls_hydrogen_treatment constr
_refine_ls_matrix_type full
_refine_ls_number_parameters 1586
_refine_ls_number_reflns 18185
_refine_ls_number_restraints 0
_refine_ls_restrained_S_all 1.258
_refine_ls_R_factor_all 0.1632
_refine_ls_R_factor_gt 0.1258
_refine_ls_shift/su_max 0.001
_refine_ls_shift/su_mean 0.000
_refine_ls_structure_factor_coef Fsqd
_refine_ls_weighting_details 'w=1/[\s^2^(Fo^2^)+(0.2000P)^2^] where P=(Fo^2^+2Fc^2^)/3'
_refine_ls_weighting_scheme calc
_refine_ls_wR_factor_gt 0.3244
_refine_ls_wR_factor_ref 0.3648
_reflns_Friedel_coverage 0.000
_reflns_number_gt 12301
_reflns_number_total 18185
_reflns_threshold_expression 'I > 2\s(I)'
_cod_data_source_file d2ce00856d2.cif
_cod_data_source_block 3
_cod_database_code 7245484
_shelxl_version_number 2014/6
_shelx_space_group_comment
;
The symmetry employed for this shelxl refinement is uniquely defined
by the following loop, which should always be used as a source of
symmetry information in preference to the above space-group names.
They are only intended as comments.
;
_shelx_estimated_absorpt_t_max 0.776
_shelx_estimated_absorpt_t_min 0.664
_olex2_refinement_description
;
1. Twinned data refinement
 Scales: 0.792(2)
 0.208(2)
2. Fixed Uiso
 At 1.2 times of:
  All C(H) groups, All C(H,H) groups
3.a Ternary CH refined with riding coordinates:
 C1D(H1D), C14A(H14A), C27A(H27A), C27(H27), C14(H14), C1(H1)
3.b Secondary CH2 refined with riding coordinates:
 C1A(H1AA,H1AB), C1B(H1BA,H1BB), C1C(H1CA,H1CB), C1SA(H1SA,H1SB), C2SA(H2SA,
 H2SB), C3SA(H3SA,H3SB), C4SA(H4SA,H4SB), C5SA(H5SA,H5SB), C6SA(H6SA,H6SB),
 C7SA(H7SA,H7SB), C8SA(H8SA,H8SB), C9SA(H9SA,H9SB), C11S(H11A,H11B), C12S(H12A,
 H12B), C1S(H1SC,H1SD), C2S(H2SC,H2SD), C3S(H3SC,H3SD), C4S(H4SC,H4SD),
 C5S(H5SC,H5SD), C6S(H6SC,H6SD), C7S(H7SC,H7SD), C8S(H8SC,H8SD), C9S(H9SC,H9SD),
  C10S(H10A,H10B)
;
_olex2_submission_special_instructions 'No special instructions were received'

loop_
_space_group_symop_operation_xyz
'x, y, z'
'-x, -y, -z'

loop_
_atom_site_label
_atom_site_type_symbol
_atom_site_fract_x
_atom_site_fract_y
_atom_site_fract_z
_atom_site_U_iso_or_equiv
_atom_site_adp_type
_atom_site_occupancy
_atom_site_site_symmetry_order
_atom_site_calc_flag
_atom_site_refinement_flags_posn
_atom_site_refinement_flags_adp
_atom_site_refinement_flags_occupancy
_atom_site_disorder_assembly
_atom_site_disorder_group
Er2 Er 0.81573(9) 0.23431(5) 0.24525(5) 0.0351(3) Uani 1 1 d . . . . .
F1A F 1.0673(14) 0.1923(7) 0.2819(6) 0.052(4) Uani 1 1 d . . . . .
F2A F 1.2759(13) 0.1875(9) 0.2887(7) 0.060(4) Uani 1 1 d . . . . .
F3A F 1.3332(13) 0.1809(9) 0.4043(8) 0.061(4) Uani 1 1 d . . . . .
F4A F 1.1684(15) 0.1804(9) 0.5102(7) 0.063(4) Uani 1 1 d . . . . .
F5A F 0.9535(14) 0.1862(8) 0.5056(6) 0.052(4) Uani 1 1 d . . . . .
F6A F 0.6967(14) 0.1804(8) 0.5071(7) 0.059(4) Uani 1 1 d . . . . .
F7A F 0.5765(15) 0.0612(9) 0.5612(8) 0.064(4) Uani 1 1 d . . . . .
F8A F 0.6245(16) -0.0537(8) 0.5088(8) 0.068(5) Uani 1 1 d . . . . .
F9A F 0.7919(14) -0.0464(7) 0.4021(7) 0.057(4) Uani 1 1 d . . . . .
F10A F 0.9191(12) 0.0704(7) 0.3504(6) 0.048(3) Uani 1 1 d . . . . .
F11A F 0.7891(12) 0.4409(8) 0.1636(8) 0.054(4) Uani 1 1 d . . . . .
F12A F 0.7936(16) 0.5513(8) 0.0734(8) 0.064(5) Uani 1 1 d . . . . .
F13A F 0.9964(18) 0.6119(8) 0.0051(8) 0.072(5) Uani 1 1 d . . . . .
F14A F 1.1879(15) 0.5602(9) 0.0261(8) 0.065(4) Uani 1 1 d . . . . .
F15A F 1.1843(14) 0.4480(8) 0.1161(7) 0.054(4) Uani 1 1 d . . . . .
F16A F 0.8586(13) 0.4616(9) 0.2676(7) 0.057(4) Uani 1 1 d . . . . .
F17A F 0.8998(15) 0.4966(9) 0.3739(8) 0.065(5) Uani 1 1 d . . . . .
F18A F 1.0780(13) 0.4451(8) 0.4174(6) 0.049(4) Uani 1 1 d . . . . .
F19A F 1.2145(13) 0.3560(8) 0.3551(7) 0.054(4) Uani 1 1 d . . . . .
F20A F 1.1787(13) 0.3289(7) 0.2473(7) 0.046(3) Uani 1 1 d . . . . .
F21A F 1.0233(12) 0.2534(7) 0.0954(6) 0.044(3) Uani 1 1 d . . . . .
F22A F 1.2136(14) 0.3249(8) 0.0567(7) 0.058(4) Uani 1 1 d . . . . .
F23A F 1.4051(15) 0.2750(11) 0.0892(9) 0.076(5) Uani 1 1 d . . . . .
F24A F 1.3991(13) 0.1491(9) 0.1619(8) 0.061(4) Uani 1 1 d . . . . .
F25A F 1.2044(12) 0.0737(7) 0.2028(7) 0.049(3) Uani 1 1 d . . . . .
F26A F 0.9619(15) -0.0229(7) 0.2435(7) 0.058(4) Uani 1 1 d . . . . .
F27A F 0.8897(14) -0.1205(7) 0.1901(7) 0.056(4) Uani 1 1 d . . . . .
F28A F 0.8531(15) -0.0886(8) 0.0713(8) 0.064(4) Uani 1 1 d . . . . .
F29A F 0.8886(16) 0.0427(8) 0.0055(6) 0.058(4) Uani 1 1 d . . . . .
F30A F 0.9630(14) 0.1408(7) 0.0567(6) 0.051(4) Uani 1 1 d . . . . .
O1A O 0.8529(15) 0.2175(9) 0.3360(7) 0.049(4) Uani 1 1 d . . . . .
O1SA O 0.6763(14) 0.1404(9) 0.2823(9) 0.051(4) Uani 1 1 d . . . . .
O2A O 0.9008(15) 0.3280(9) 0.2066(8) 0.044(4) Uani 1 1 d . . . . .
O2SA O 0.6540(13) 0.2942(9) 0.2893(9) 0.047(4) Uani 1 1 d . . . . .
O3A O 0.9069(12) 0.1609(9) 0.1994(8) 0.042(4) Uani 1 1 d . . . . .
O3SA O 0.7262(15) 0.2511(9) 0.1571(7) 0.044(4) Uani 1 1 d . . . . .
C1A C 0.774(2) 0.2752(13) 0.0439(12) 0.047(6) Uani 1 1 d . . . . .
H1AA H 0.8475 0.2560 0.0345 0.056 Uiso 1 1 calc R U . . .
H1AB H 0.7642 0.3069 0.0068 0.056 Uiso 1 1 calc R U . . .
C1B C 0.681(2) 0.2201(15) 0.0681(13) 0.055(7) Uani 1 1 d . . . . .
H1BA H 0.6088 0.2394 0.0668 0.066 Uiso 1 1 calc R U . . .
H1BB H 0.6926 0.1844 0.0428 0.066 Uiso 1 1 calc R U . . .
C1C C 0.756(3) 0.3079(12) 0.1021(13) 0.056(7) Uani 1 1 d . . . . .
H1CA H 0.8232 0.3325 0.1028 0.068 Uiso 1 1 calc R U . . .
H1CB H 0.6959 0.3395 0.1025 0.068 Uiso 1 1 calc R U . . .
C1D C 0.8735(18) 0.1977(12) 0.3920(8) 0.031(5) Uani 1 1 d . . . . .
H1D H 0.8444 0.2323 0.4174 0.037 Uiso 1 1 calc R U . . .
C1SA C 0.697(2) 0.0713(12) 0.2711(12) 0.041(5) Uani 1 1 d . . . . .
H1SA H 0.7625 0.0543 0.2850 0.050 Uiso 1 1 calc R U . . .
H1SB H 0.7070 0.0695 0.2264 0.050 Uiso 1 1 calc R U . . .
C2A C 1.000(2) 0.1912(10) 0.3932(10) 0.041(6) Uani 1 1 d . . . . .
C2SA C 0.591(3) 0.0297(16) 0.3111(14) 0.062(7) Uani 1 1 d . . . . .
H2SA H 0.5713 -0.0048 0.2891 0.074 Uiso 1 1 calc R U . . .
H2SB H 0.6025 0.0074 0.3519 0.074 Uiso 1 1 calc R U . . .
C3A C 1.084(2) 0.1904(11) 0.3405(10) 0.037(5) Uani 1 1 d . . . . .
C3SA C 0.500(3) 0.0809(17) 0.320(2) 0.093(14) Uani 1 1 d . . . . .
H3SA H 0.4669 0.0903 0.2834 0.112 Uiso 1 1 calc R U . . .
H3SB H 0.4418 0.0655 0.3580 0.112 Uiso 1 1 calc R U . . .
C4A C 1.197(2) 0.1875(14) 0.3423(10) 0.047(6) Uani 1 1 d . . . . .
C4SA C 0.565(3) 0.1412(18) 0.3254(17) 0.080(11) Uani 1 1 d . . . . .
H4SA H 0.5287 0.1829 0.3132 0.096 Uiso 1 1 calc R U . . .
H4SB H 0.5718 0.1383 0.3688 0.096 Uiso 1 1 calc R U . . .
C5A C 1.225(2) 0.1844(12) 0.4008(12) 0.048(6) Uani 1 1 d . . . . .
C5SA C 0.643(3) 0.3193(17) 0.3486(16) 0.066(9) Uani 1 1 d . . . . .
H5SA H 0.6830 0.3630 0.3414 0.079 Uiso 1 1 calc R U . . .
H5SB H 0.6714 0.2870 0.3792 0.079 Uiso 1 1 calc R U . . .
C6A C 1.143(2) 0.1842(13) 0.4555(11) 0.048(6) Uani 1 1 d . . . . .
C6SA C 0.520(3) 0.3262(15) 0.3713(13) 0.056(7) Uani 1 1 d . . . . .
H6SA H 0.5048 0.3614 0.3971 0.068 Uiso 1 1 calc R U . . .
H6SB H 0.4842 0.2834 0.3960 0.068 Uiso 1 1 calc R U . . .
C7A C 1.032(2) 0.1850(11) 0.4512(9) 0.035(5) Uani 1 1 d . . . . .
C7SA C 0.478(3) 0.3470(18) 0.3072(14) 0.062(8) Uani 1 1 d . . . . .
H7SA H 0.4123 0.3197 0.3081 0.074 Uiso 1 1 calc R U . . .
H7SB H 0.4617 0.3951 0.2995 0.074 Uiso 1 1 calc R U . . .
C8A C 0.813(2) 0.1303(12) 0.4274(11) 0.040(5) Uani 1 1 d . . . . .
C8SA C 0.578(2) 0.3313(14) 0.2586(13) 0.051(7) Uani 1 1 d . . . . .
H8SA H 0.5542 0.3047 0.2309 0.062 Uiso 1 1 calc R U . . .
H8SB H 0.6143 0.3735 0.2328 0.062 Uiso 1 1 calc R U . . .
C9A C 0.723(2) 0.1220(13) 0.4813(11) 0.043(5) Uani 1 1 d . . . . .
C9SA C 0.687(3) 0.1932(14) 0.1341(11) 0.055(7) Uani 1 1 d . . . . .
H9SA H 0.6138 0.1760 0.1599 0.065 Uiso 1 1 calc R U . . .
H9SB H 0.7384 0.1565 0.1354 0.065 Uiso 1 1 calc R U . . .
C10A C 0.663(2) 0.0653(14) 0.5100(12) 0.046(6) Uani 1 1 d . . . . .
C11A C 0.685(2) 0.0067(14) 0.4828(12) 0.052(6) Uani 1 1 d . . . . .
C12A C 0.770(2) 0.0074(12) 0.4298(11) 0.045(6) Uani 1 1 d . . . . .
C13A C 0.832(2) 0.0680(12) 0.4022(10) 0.040(5) Uani 1 1 d . . . . .
C14A C 0.995(2) 0.3729(10) 0.1940(10) 0.036(5) Uani 1 1 d . . . . .
H14A H 1.0603 0.3484 0.1758 0.044 Uiso 1 1 calc R U . . .
C15A C 0.986(2) 0.4374(11) 0.1426(11) 0.041(6) Uani 1 1 d . . . . .
C16A C 0.8918(19) 0.4654(11) 0.1295(12) 0.037(5) Uani 1 1 d . . . . .
C17A C 0.897(3) 0.5235(15) 0.0815(12) 0.052(7) Uani 1 1 d . . . . .
C18A C 0.994(3) 0.5554(13) 0.0490(12) 0.051(7) Uani 1 1 d . . . . .
C19A C 1.087(2) 0.5312(15) 0.0608(12) 0.050(6) Uani 1 1 d . . . . .
C20A C 1.086(2) 0.4698(12) 0.1077(11) 0.041(5) Uani 1 1 d . . . . .
C21A C 1.016(2) 0.3939(11) 0.2510(10) 0.039(5) Uani 1 1 d . . . . .
C22A C 0.947(2) 0.4354(12) 0.2882(11) 0.043(5) Uani 1 1 d . . . . .
C23A C 0.971(2) 0.4536(15) 0.3420(12) 0.049(6) Uani 1 1 d . . . . .
C24A C 1.057(2) 0.4281(13) 0.3653(12) 0.046(6) Uani 1 1 d . . . . .
C25A C 1.126(2) 0.3840(12) 0.3340(12) 0.040(5) Uani 1 1 d . . . . .
C26A C 1.110(2) 0.3679(11) 0.2766(10) 0.037(5) Uani 1 1 d . . . . .
C27A C 0.9960(19) 0.1205(10) 0.1870(11) 0.034(5) Uani 1 1 d . . . . .
H27A H 1.0071 0.0972 0.2281 0.041 Uiso 1 1 calc R U . . .
C28A C 1.105(2) 0.1606(12) 0.1517(11) 0.041(5) Uani 1 1 d . . . . .
C29A C 1.1123(19) 0.2256(12) 0.1132(10) 0.036(5) Uani 1 1 d . . . . .
C30A C 1.2094(19) 0.2621(12) 0.0932(9) 0.037(5) Uani 1 1 d . . . . .
C31A C 1.307(2) 0.2370(15) 0.1101(13) 0.052(7) Uani 1 1 d . . . . .
C32A C 1.304(2) 0.1730(15) 0.1464(12) 0.049(6) Uani 1 1 d . . . . .
C33A C 1.209(2) 0.1384(12) 0.1644(11) 0.040(6) Uani 1 1 d . . . . .
C34A C 0.9644(17) 0.0633(12) 0.1523(10) 0.034(5) Uani 1 1 d . . . . .
C35A C 0.945(2) -0.0053(11) 0.1835(10) 0.041(5) Uani 1 1 d . . . . .
C36A C 0.909(2) -0.0544(13) 0.1572(12) 0.047(6) Uani 1 1 d . . . . .
C37A C 0.888(2) -0.0397(14) 0.0956(13) 0.051(6) Uani 1 1 d . . . . .
C38A C 0.909(2) 0.0279(12) 0.0644(11) 0.044(6) Uani 1 1 d . . . . .
C39A C 0.945(2) 0.0753(12) 0.0924(12) 0.047(6) Uani 1 1 d . . . . .
Er1 Er 0.57223(8) 0.26440(5) 0.74479(5) 0.0334(3) Uani 1 1 d . . . . .
C15 C 0.768(2) 0.0977(13) 0.7389(11) 0.045(6) Uani 1 1 d . . . . .
C31 C 0.647(2) 0.5054(13) 0.5162(12) 0.045(6) Uani 1 1 d . . . . .
F1 F 0.6715(13) 0.2293(7) 0.8958(6) 0.047(3) Uani 1 1 d . . . . .
F2 F 0.8346(15) 0.1641(8) 0.9341(7) 0.057(4) Uani 1 1 d . . . . .
C23 C 0.637(3) -0.0306(15) 0.9387(11) 0.062(9) Uani 1 1 d . . . . .
F3 F 1.0402(15) 0.2249(9) 0.9110(8) 0.066(4) Uani 1 1 d . . . . .
C39 C 0.919(2) 0.3139(12) 0.6581(11) 0.045(6) Uani 1 1 d . . . . .
F4 F 1.0802(13) 0.3556(9) 0.8433(8) 0.057(4) Uani 1 1 d . . . . .
F5 F 0.9165(13) 0.4248(7) 0.8015(7) 0.048(3) Uani 1 1 d . . . . .
C12 C 0.487(2) 0.4434(13) 0.9421(10) 0.043(6) Uani 1 1 d . . . . .
F6 F 0.7061(14) 0.5163(7) 0.7711(6) 0.054(4) Uani 1 1 d . . . . .
C19 C 0.949(2) 0.1148(13) 0.6582(11) 0.043(6) Uani 1 1 d . . . . .
F7 F 0.5699(15) 0.6018(8) 0.8303(7) 0.061(4) Uani 1 1 d . . . . .
C27 C 0.758(2) 0.3106(12) 0.5981(9) 0.036(5) Uani 1 1 d . . . . .
H27 H 0.7534 0.2789 0.5694 0.044 Uiso 1 1 calc R U . . .
F8 F 0.4176(13) 0.5542(9) 0.9408(7) 0.061(4) Uani 1 1 d . . . . .
C35 C 0.966(2) 0.3227(12) 0.5464(10) 0.039(5) Uani 1 1 d . . . . .
F9 F 0.4113(13) 0.4196(9) 0.9956(7) 0.061(4) Uani 1 1 d . . . . .
F10 F 0.5538(13) 0.3327(7) 0.9418(6) 0.050(3) Uani 1 1 d . . . . .
F11 F 0.6355(12) 0.0193(9) 0.7247(7) 0.057(4) Uani 1 1 d . . . . .
F12 F 0.7721(15) -0.0107(9) 0.6190(7) 0.061(4) Uani 1 1 d . . . . .
F13 F 0.9791(13) 0.0529(8) 0.5734(7) 0.051(4) Uani 1 1 d . . . . .
C13 C 0.559(2) 0.3992(11) 0.9115(11) 0.037(5) Uani 1 1 d . . . . .
F14 F 1.0480(14) 0.1459(9) 0.6355(8) 0.064(4) Uani 1 1 d . . . . .
C17 C 0.807(2) 0.0359(15) 0.6487(11) 0.049(6) Uani 1 1 d . . . . .
F15 F 0.9170(12) 0.1717(7) 0.7434(8) 0.052(4) Uani 1 1 d . . . . .
C21 C 0.630(2) 0.0563(12) 0.8445(10) 0.041(6) Uani 1 1 d . . . . .
F16 F 0.7975(13) 0.0387(8) 0.8838(7) 0.052(4) Uani 1 1 d . . . . .
C25 C 0.471(2) -0.0205(13) 0.9023(12) 0.046(6) Uani 1 1 d . . . . .
F17 F 0.6997(16) -0.0617(9) 0.9781(9) 0.070(5) Uani 1 1 d . . . . .
C29 C 0.721(2) 0.4341(15) 0.5982(11) 0.048(6) Uani 1 1 d . . . . .
F18 F 0.4827(18) -0.1028(9) 0.9907(7) 0.074(5) Uani 1 1 d . . . . .
C33 C 0.691(2) 0.3896(13) 0.5112(12) 0.045(6) Uani 1 1 d . . . . .
F19 F 0.3650(14) -0.0409(8) 0.9077(8) 0.063(4) Uani 1 1 d . . . . .
C37 C 1.105(3) 0.3218(13) 0.6022(15) 0.063(8) Uani 1 1 d . . . . .
F20 F 0.4595(13) 0.0610(7) 0.8135(7) 0.052(4) Uani 1 1 d . . . . .
F21 F 0.7500(12) 0.4306(7) 0.6527(6) 0.044(3) Uani 1 1 d . . . . .
F22 F 0.6706(14) 0.5494(7) 0.6060(8) 0.058(4) Uani 1 1 d . . . . .
F23 F 0.6117(16) 0.5659(9) 0.4919(8) 0.066(5) Uani 1 1 d . . . . .
F24 F 0.6209(16) 0.4594(9) 0.4300(8) 0.065(5) Uani 1 1 d . . . . .
F25 F 0.6958(16) 0.3383(7) 0.4780(6) 0.057(4) Uani 1 1 d . . . . .
F26 F 0.9392(13) 0.3274(8) 0.4908(6) 0.048(3) Uani 1 1 d . . . . .
F27 F 1.1550(13) 0.3309(9) 0.4902(6) 0.057(4) Uani 1 1 d . . . . .
C11S C 0.342(3) 0.2249(15) 0.9445(11) 0.053(7) Uani 1 1 d . . . . .
H11A H 0.3910 0.2365 0.9698 0.064 Uiso 1 1 calc R U . . .
H11B H 0.2815 0.1942 0.9716 0.064 Uiso 1 1 calc R U . . .
F28 F 1.2222(12) 0.3224(10) 0.6017(8) 0.061(4) Uani 1 1 d . . . . .
C12S C 0.405(2) 0.1933(13) 0.8886(11) 0.047(6) Uani 1 1 d . . . . .
H12A H 0.4813 0.1851 0.8923 0.056 Uiso 1 1 calc R U . . .
H12B H 0.3692 0.1501 0.8886 0.056 Uiso 1 1 calc R U . . .
F29 F 1.0619(13) 0.3103(9) 0.7125(7) 0.059(4) Uani 1 1 d . . . . .
C14 C 0.693(2) 0.1182(11) 0.7976(10) 0.038(5) Uani 1 1 d . . . . .
H14 H 0.7403 0.1401 0.8192 0.045 Uiso 1 1 calc R U . . .
F30 F 0.8507(12) 0.3066(8) 0.7154(6) 0.052(4) Uani 1 1 d . . . . .
C16 C 0.7368(19) 0.0514(12) 0.7040(11) 0.041(5) Uani 1 1 d . . . . .
O1 O 0.6258(14) 0.3279(9) 0.7995(8) 0.045(4) Uani 1 1 d . . . . .
C18 C 0.9120(19) 0.0662(13) 0.6269(11) 0.041(5) Uani 1 1 d . . . . .
O1S O 0.4704(13) 0.3649(8) 0.7116(7) 0.036(3) Uani 1 1 d . . . . .
C20 C 0.875(2) 0.1258(11) 0.7137(11) 0.039(5) Uani 1 1 d . . . . .
O2 O 0.6197(15) 0.1651(8) 0.7790(7) 0.045(4) Uani 1 1 d . . . . .
C22 C 0.691(3) 0.0219(13) 0.8873(12) 0.050(7) Uani 1 1 d . . . . .
O2S O 0.4461(14) 0.2162(9) 0.6931(9) 0.049(4) Uani 1 1 d . . . . .
C24 C 0.535(2) -0.0526(13) 0.9437(14) 0.056(8) Uani 1 1 d . . . . .
O3 O 0.6882(15) 0.2861(8) 0.6547(7) 0.042(4) Uani 1 1 d . . . . .
C26 C 0.523(2) 0.0335(13) 0.8536(11) 0.043(6) Uani 1 1 d . . . . .
O3S O 0.4054(12) 0.2407(9) 0.8307(7) 0.040(4) Uani 1 1 d . . . . .
C28 C 0.725(2) 0.3810(12) 0.5681(11) 0.038(5) Uani 1 1 d . . . . .
C1 C 0.7026(19) 0.3702(14) 0.8162(11) 0.045(6) Uani 1 1 d . . . . .
H1 H 0.7457 0.3975 0.7763 0.054 Uiso 1 1 calc R U . . .
C30 C 0.680(2) 0.4993(13) 0.5722(12) 0.047(6) Uani 1 1 d . . . . .
C1S C 0.461(3) 0.4265(13) 0.7401(14) 0.057(7) Uani 1 1 d . . . . .
H1SC H 0.5266 0.4568 0.7213 0.069 Uiso 1 1 calc R U . . .
H1SD H 0.4546 0.4145 0.7855 0.069 Uiso 1 1 calc R U . . .
C32 C 0.652(2) 0.4512(13) 0.4851(10) 0.045(6) Uani 1 1 d . . . . .
C2 C 0.7860(19) 0.3314(12) 0.8479(12) 0.040(5) Uani 1 1 d . . . . .
C34 C 0.883(2) 0.3164(10) 0.6017(10) 0.032(5) Uani 1 1 d . . . . .
C2S C 0.359(3) 0.4603(19) 0.727(2) 0.092(13) Uani 1 1 d . . . . .
H2SC H 0.3786 0.5058 0.7020 0.110 Uiso 1 1 calc R U . . .
H2SD H 0.3071 0.4643 0.7665 0.110 Uiso 1 1 calc R U . . .
C36 C 1.080(2) 0.3257(12) 0.5451(10) 0.037(5) Uani 1 1 d . . . . .
C3 C 0.770(2) 0.2618(12) 0.8815(9) 0.040(6) Uani 1 1 d . . . . .
C38 C 1.034(2) 0.3158(13) 0.6585(9) 0.040(6) Uani 1 1 d . . . . .
C3S C 0.304(2) 0.4174(18) 0.6902(14) 0.063(8) Uani 1 1 d . . . . .
H3SC H 0.2759 0.4454 0.6569 0.076 Uiso 1 1 calc R U . . .
H3SD H 0.2452 0.3864 0.7179 0.076 Uiso 1 1 calc R U . . .
C4 C 0.8553(18) 0.2286(11) 0.9004(11) 0.034(5) Uani 1 1 d . . . . .
C4S C 0.411(2) 0.3791(13) 0.6629(12) 0.048(6) Uani 1 1 d . . . . .
H4SC H 0.3899 0.3370 0.6515 0.058 Uiso 1 1 calc R U . . .
H4SD H 0.4571 0.4075 0.6253 0.058 Uiso 1 1 calc R U . . .
C5 C 0.958(2) 0.2579(14) 0.8901(11) 0.046(6) Uani 1 1 d . . . . .
C5S C 0.325(2) 0.1904(15) 0.7198(13) 0.055(7) Uani 1 1 d . . . . .
H5SC H 0.3178 0.1563 0.7581 0.066 Uiso 1 1 calc R U . . .
H5SD H 0.2776 0.2278 0.7300 0.066 Uiso 1 1 calc R U . . .
C6 C 0.976(2) 0.3263(12) 0.8559(11) 0.039(5) Uani 1 1 d . . . . .
C6S C 0.293(3) 0.162(2) 0.6723(17) 0.076(10) Uani 1 1 d . . . . .
H6SC H 0.2246 0.1816 0.6638 0.092 Uiso 1 1 calc R U . . .
H6SD H 0.2787 0.1128 0.6863 0.092 Uiso 1 1 calc R U . . .
C7 C 0.8953(18) 0.3604(12) 0.8369(10) 0.035(5) Uani 1 1 d . . . . .
C7S C 0.389(3) 0.1763(19) 0.6107(18) 0.073(10) Uani 1 1 d . . . . .
H7SC H 0.3974 0.1378 0.5888 0.087 Uiso 1 1 calc R U . . .
H7SD H 0.3756 0.2167 0.5819 0.087 Uiso 1 1 calc R U . . .
C8 C 0.635(2) 0.4208(13) 0.8540(10) 0.041(5) Uani 1 1 d . . . . .
C8S C 0.490(3) 0.187(2) 0.6372(18) 0.080(11) Uani 1 1 d . . . . .
H8SC H 0.5237 0.1442 0.6482 0.096 Uiso 1 1 calc R U . . .
H8SD H 0.5450 0.2182 0.6064 0.096 Uiso 1 1 calc R U . . .
C9 C 0.638(2) 0.4896(14) 0.8272(11) 0.049(6) Uani 1 1 d . . . . .
C9S C 0.299(2) 0.2733(17) 0.8452(12) 0.055(7) Uani 1 1 d . . . . .
H9SC H 0.2375 0.2421 0.8472 0.066 Uiso 1 1 calc R U . . .
H9SD H 0.2972 0.3137 0.8135 0.066 Uiso 1 1 calc R U . . .
C10 C 0.5630(19) 0.5355(12) 0.8567(10) 0.036(5) Uani 1 1 d . . . . .
C10S C 0.294(2) 0.2919(15) 0.9095(13) 0.054(7) Uani 1 1 d . . . . .
H10A H 0.2177 0.2992 0.9312 0.065 Uiso 1 1 calc R U . . .
H10B H 0.3404 0.3323 0.9060 0.065 Uiso 1 1 calc R U . . .
C11 C 0.492(2) 0.5108(13) 0.9123(14) 0.053(7) Uani 1 1 d . . . . .

loop_
_atom_site_aniso_label
_atom_site_aniso_U_11
_atom_site_aniso_U_22
_atom_site_aniso_U_33
_atom_site_aniso_U_23
_atom_site_aniso_U_13
_atom_site_aniso_U_12
Er2 0.0377(6) 0.0301(5) 0.0378(6) -0.0083(4) -0.0078(4) 0.0038(4)
F1A 0.082(11) 0.037(8) 0.037(7) -0.009(6) -0.013(7) 0.004(7)
F2A 0.048(9) 0.075(11) 0.050(8) -0.005(8) 0.000(7) -0.014(8)
F3A 0.050(9) 0.069(11) 0.060(9) 0.001(8) -0.012(7) 0.007(8)
F4A 0.078(11) 0.066(10) 0.044(8) -0.011(7) -0.014(8) 0.003(9)
F5A 0.073(10) 0.048(8) 0.029(7) -0.007(6) 0.000(6) 0.009(7)
F6A 0.071(10) 0.045(8) 0.054(8) -0.019(7) 0.003(8) -0.004(8)
F7A 0.069(11) 0.057(10) 0.052(9) -0.009(8) 0.013(8) 0.007(8)
F8A 0.086(13) 0.039(9) 0.076(11) -0.005(8) -0.017(9) -0.014(8)
F9A 0.072(11) 0.035(8) 0.062(9) -0.022(7) -0.002(8) 0.006(7)
F10A 0.055(9) 0.042(8) 0.044(7) -0.011(6) -0.004(6) 0.003(7)
F11A 0.042(8) 0.046(8) 0.079(10) -0.015(8) -0.020(7) -0.004(7)
F12A 0.083(12) 0.046(9) 0.078(11) -0.025(8) -0.039(9) 0.027(8)
F13A 0.109(15) 0.047(9) 0.051(9) -0.001(7) -0.005(9) 0.006(9)
F14A 0.075(12) 0.061(10) 0.054(9) -0.004(8) -0.010(8) -0.023(9)
F15A 0.067(10) 0.044(8) 0.051(8) -0.014(7) -0.011(7) -0.007(7)
F16A 0.058(9) 0.075(11) 0.051(8) -0.027(8) -0.024(7) 0.025(8)
F17A 0.068(11) 0.072(11) 0.068(10) -0.039(9) -0.023(8) 0.038(9)
F18A 0.066(10) 0.053(9) 0.039(7) -0.021(7) -0.026(7) 0.010(7)
F19A 0.054(9) 0.057(9) 0.063(9) -0.025(7) -0.026(7) 0.019(7)
F20A 0.060(9) 0.028(7) 0.053(8) -0.017(6) -0.012(7) 0.005(6)
F21A 0.051(8) 0.035(7) 0.044(7) -0.008(6) -0.009(6) 0.005(6)
F22A 0.069(10) 0.042(8) 0.052(8) 0.004(7) 0.002(7) -0.011(7)
F23A 0.048(10) 0.098(14) 0.090(12) -0.044(11) -0.010(9) -0.015(9)
F24A 0.044(9) 0.073(11) 0.073(10) -0.023(9) -0.018(8) 0.024(8)
F25A 0.054(9) 0.042(8) 0.049(8) -0.007(6) -0.010(7) 0.012(7)
F26A 0.078(11) 0.039(8) 0.049(8) 0.014(6) -0.017(8) -0.005(7)
F27A 0.074(11) 0.021(7) 0.069(10) 0.001(6) -0.018(8) -0.012(7)
F28A 0.075(11) 0.051(9) 0.078(11) -0.026(8) -0.029(9) -0.002(8)
F29A 0.095(13) 0.047(8) 0.039(7) -0.012(6) -0.029(8) 0.012(8)
F30A 0.083(11) 0.033(7) 0.042(7) -0.008(6) -0.021(7) 0.002(7)
O1A 0.058(11) 0.056(11) 0.025(8) 0.000(7) 0.000(7) 0.007(9)
O1SA 0.034(9) 0.042(10) 0.064(11) -0.006(8) 0.006(8) -0.004(7)
O2A 0.047(10) 0.039(9) 0.049(9) -0.016(7) -0.008(7) 0.003(8)
O2SA 0.030(8) 0.049(10) 0.067(11) -0.015(9) -0.015(8) 0.017(8)
O3A 0.023(8) 0.048(10) 0.053(9) -0.010(8) -0.006(7) 0.003(7)
O3SA 0.061(11) 0.055(11) 0.021(7) -0.011(7) -0.014(7) 0.017(8)
C1A 0.061(16) 0.045(14) 0.042(13) -0.012(11) -0.025(12) -0.005(12)
C1B 0.055(16) 0.055(17) 0.049(15) -0.007(13) -0.005(12) 0.000(13)
C1C 0.09(2) 0.021(12) 0.063(17) -0.008(11) -0.027(15) -0.004(13)
C1D 0.033(11) 0.051(13) 0.010(8) -0.010(8) -0.005(7) 0.002(10)
C1SA 0.040(13) 0.031(12) 0.055(14) -0.006(11) -0.016(11) -0.002(10)
C2A 0.082(18) 0.007(9) 0.033(11) -0.002(8) -0.014(11) 0.002(10)
C2SA 0.062(18) 0.067(19) 0.058(16) -0.015(14) -0.014(14) 0.004(15)
C3A 0.062(16) 0.022(10) 0.028(10) -0.009(8) -0.009(10) 0.005(10)
C3SA 0.07(2) 0.06(2) 0.12(3) -0.03(2) 0.04(2) -0.029(18)
C4A 0.062(17) 0.050(15) 0.025(11) -0.010(10) -0.004(10) 0.012(12)
C4SA 0.056(19) 0.07(2) 0.09(2) -0.022(18) 0.043(17) -0.023(16)
C5A 0.056(17) 0.031(13) 0.052(14) -0.005(10) -0.006(12) -0.006(12)
C5SA 0.07(2) 0.063(19) 0.08(2) -0.044(17) -0.015(16) 0.028(16)
C6A 0.073(18) 0.036(13) 0.038(13) -0.006(10) -0.024(12) 0.018(12)
C6SA 0.072(19) 0.053(17) 0.050(15) -0.028(13) -0.012(13) 0.003(14)
C7A 0.049(14) 0.033(12) 0.023(10) -0.009(8) -0.008(9) 0.006(10)
C7SA 0.049(17) 0.08(2) 0.063(18) -0.026(16) -0.009(13) 0.009(15)
C8A 0.048(14) 0.030(11) 0.043(12) -0.014(10) -0.007(10) 0.023(10)
C8SA 0.034(13) 0.047(15) 0.064(16) -0.014(13) 0.010(11) 0.011(11)
C9A 0.047(14) 0.044(14) 0.035(11) -0.010(10) -0.004(10) 0.003(11)
C9SA 0.08(2) 0.042(14) 0.037(13) 0.005(11) -0.025(13) -0.016(14)
C10A 0.040(13) 0.050(15) 0.049(13) -0.025(12) 0.000(11) 0.005(11)
C11A 0.054(16) 0.047(15) 0.049(14) 0.003(11) -0.009(12) -0.016(13)
C12A 0.050(15) 0.036(13) 0.045(13) -0.003(10) -0.008(11) -0.004(11)
C13A 0.053(15) 0.035(12) 0.036(11) -0.010(10) -0.015(10) 0.000(11)
C14A 0.047(14) 0.019(10) 0.042(12) -0.003(9) -0.010(10) 0.001(9)
C15A 0.060(16) 0.025(11) 0.050(13) -0.015(10) -0.033(12) 0.000(11)
C16A 0.030(12) 0.031(12) 0.056(14) -0.018(10) -0.014(10) -0.002(9)
C17A 0.071(19) 0.057(17) 0.047(14) -0.024(13) -0.040(14) 0.030(15)
C18A 0.08(2) 0.037(14) 0.048(14) 0.003(11) -0.034(14) 0.007(13)
C19A 0.045(15) 0.061(17) 0.041(13) -0.020(12) 0.002(11) -0.002(13)
C20A 0.058(16) 0.027(11) 0.042(13) -0.013(10) -0.017(11) -0.003(11)
C21A 0.066(16) 0.021(10) 0.032(11) 0.001(9) -0.020(10) -0.012(10)
C22A 0.048(14) 0.035(12) 0.046(13) -0.005(10) -0.014(11) -0.011(11)
C23A 0.040(14) 0.069(18) 0.039(13) -0.008(12) -0.013(10) 0.006(12)
C24A 0.046(15) 0.043(14) 0.044(13) -0.008(11) -0.001(11) 0.000(11)
C25A 0.039(13) 0.039(13) 0.051(14) -0.015(11) -0.023(11) 0.009(10)
C26A 0.045(13) 0.030(11) 0.033(11) -0.009(9) 0.000(9) 0.003(10)
C27A 0.042(13) 0.016(9) 0.045(12) -0.006(8) -0.011(10) 0.002(9)
C28A 0.044(14) 0.040(13) 0.038(12) -0.018(10) 0.000(10) 0.013(11)
C29A 0.033(12) 0.047(14) 0.026(10) -0.013(10) 0.003(8) 0.006(10)
C30A 0.038(13) 0.042(13) 0.023(10) -0.005(9) 0.004(9) 0.002(10)
C31A 0.052(16) 0.052(16) 0.052(15) -0.022(13) -0.003(12) 0.004(13)
C32A 0.050(16) 0.060(17) 0.040(13) -0.020(12) -0.007(11) 0.022(14)
C33A 0.046(14) 0.037(13) 0.047(13) -0.028(11) -0.019(11) 0.031(11)
C34A 0.023(10) 0.048(13) 0.038(11) -0.026(10) -0.008(8) 0.004(9)
C35A 0.064(16) 0.027(11) 0.030(11) -0.003(9) -0.008(11) 0.005(11)
C36A 0.050(15) 0.045(14) 0.048(14) -0.005(11) -0.019(11) 0.006(12)
C37A 0.055(16) 0.045(15) 0.058(15) -0.017(12) -0.020(13) 0.003(12)
C38A 0.061(16) 0.037(13) 0.045(13) -0.023(11) -0.025(11) 0.011(11)
C39A 0.054(15) 0.029(12) 0.053(14) 0.009(10) -0.019(12) 0.007(11)
Er1 0.0350(6) 0.0313(5) 0.0352(5) -0.0081(4) -0.0089(4) 0.0028(4)
C15 0.049(14) 0.044(14) 0.037(12) -0.015(10) 0.005(10) 0.011(11)
C31 0.044(14) 0.037(13) 0.048(13) 0.001(10) -0.007(11) 0.002(11)
F1 0.060(9) 0.039(8) 0.040(7) -0.004(6) -0.013(6) -0.005(7)
F2 0.077(11) 0.040(8) 0.059(9) -0.006(7) -0.027(8) 0.000(8)
C23 0.11(3) 0.053(17) 0.023(11) -0.004(11) -0.028(14) 0.016(17)
F3 0.058(10) 0.067(11) 0.071(10) -0.014(9) -0.013(8) 0.025(9)
C39 0.066(17) 0.034(13) 0.038(12) -0.020(10) -0.010(11) -0.004(11)
F4 0.043(9) 0.064(10) 0.069(10) -0.017(8) -0.016(7) 0.004(7)
F5 0.059(9) 0.032(7) 0.052(8) -0.008(6) -0.011(7) -0.006(6)
C12 0.056(15) 0.044(14) 0.031(11) -0.013(10) -0.010(10) 0.000(12)
F6 0.073(10) 0.041(8) 0.039(7) -0.002(6) 0.003(7) -0.003(7)
C19 0.044(14) 0.044(14) 0.040(12) -0.004(11) -0.007(10) 0.010(11)
F7 0.081(12) 0.042(9) 0.059(9) -0.011(7) -0.012(8) 0.017(8)
C27 0.053(14) 0.040(12) 0.022(9) -0.016(9) -0.012(9) -0.005(11)
F8 0.054(9) 0.069(11) 0.059(9) -0.019(8) -0.007(7) 0.024(8)
C35 0.047(14) 0.031(12) 0.033(11) -0.003(9) -0.003(10) -0.001(10)
F9 0.050(9) 0.080(12) 0.054(9) -0.018(8) -0.006(7) -0.001(8)
F10 0.066(9) 0.035(7) 0.041(7) -0.004(6) 0.004(6) -0.004(7)
F11 0.039(8) 0.070(10) 0.063(9) -0.028(8) 0.000(7) -0.008(7)
F12 0.072(11) 0.062(10) 0.051(8) -0.013(7) -0.016(8) -0.014(8)
F13 0.049(9) 0.049(9) 0.052(8) -0.013(7) -0.001(7) 0.005(7)
C13 0.049(14) 0.019(10) 0.045(12) 0.003(9) -0.022(10) 0.000(9)
F14 0.056(10) 0.070(11) 0.061(10) -0.020(8) 0.000(8) -0.004(8)
C17 0.052(15) 0.063(17) 0.032(12) -0.012(11) -0.009(10) 0.016(13)
F15 0.042(8) 0.044(8) 0.076(10) -0.025(7) -0.013(7) 0.011(6)
C21 0.054(15) 0.036(12) 0.035(11) -0.018(10) -0.005(10) 0.005(11)
F16 0.051(9) 0.046(8) 0.062(9) -0.014(7) -0.016(7) 0.009(7)
C25 0.041(14) 0.040(14) 0.053(14) -0.010(11) -0.004(11) 0.003(11)
F17 0.085(13) 0.052(10) 0.077(12) 0.008(9) -0.041(10) 0.005(9)
C29 0.054(16) 0.066(17) 0.031(12) -0.017(11) -0.019(10) 0.002(13)
F18 0.113(16) 0.049(9) 0.049(9) 0.009(7) -0.010(9) -0.005(10)
C33 0.048(15) 0.043(14) 0.050(13) -0.001(11) -0.027(11) -0.005(11)
F19 0.053(10) 0.050(9) 0.078(11) -0.016(8) 0.006(8) -0.008(7)
C37 0.09(2) 0.027(13) 0.069(19) -0.009(12) -0.020(17) 0.010(14)
F20 0.052(9) 0.042(8) 0.057(8) -0.009(7) -0.005(7) 0.009(7)
F21 0.049(8) 0.043(8) 0.048(7) -0.020(6) -0.020(6) 0.014(6)
F22 0.071(11) 0.034(8) 0.075(10) -0.020(7) -0.021(8) 0.001(7)
F23 0.083(12) 0.052(10) 0.061(10) 0.002(8) -0.025(9) 0.021(9)
F24 0.089(13) 0.064(11) 0.051(9) -0.003(8) -0.039(9) 0.004(9)
F25 0.093(12) 0.041(8) 0.040(7) -0.016(6) -0.014(8) -0.001(8)
F26 0.061(9) 0.048(8) 0.030(7) -0.003(6) -0.003(6) 0.007(7)
F27 0.054(9) 0.075(11) 0.032(7) -0.002(7) 0.003(6) 0.004(8)
C11S 0.071(18) 0.056(17) 0.029(12) -0.009(11) -0.001(11) 0.015(14)
F28 0.035(8) 0.087(12) 0.065(10) -0.025(9) -0.014(7) 0.004(8)
C12S 0.063(17) 0.042(14) 0.033(12) -0.010(10) -0.003(11) 0.008(12)
F29 0.056(10) 0.086(12) 0.043(8) -0.023(8) -0.018(7) 0.022(9)
C14 0.044(13) 0.036(12) 0.039(11) -0.016(9) -0.016(10) 0.021(10)
F30 0.056(9) 0.072(10) 0.022(6) -0.016(6) 0.006(6) 0.008(8)
C16 0.031(12) 0.040(13) 0.049(13) -0.021(10) 0.004(10) 0.003(10)
O1 0.048(10) 0.046(10) 0.047(9) -0.024(8) -0.013(8) 0.013(8)
C18 0.029(12) 0.043(13) 0.045(13) -0.004(10) -0.001(10) 0.008(10)
O1S 0.046(9) 0.032(8) 0.036(8) -0.013(7) -0.017(7) 0.008(7)
C20 0.037(13) 0.029(11) 0.047(13) -0.001(10) -0.009(10) -0.004(10)
O2 0.050(10) 0.038(9) 0.039(8) 0.006(7) -0.004(7) 0.004(8)
C22 0.08(2) 0.037(14) 0.041(13) -0.004(11) -0.025(13) -0.001(13)
O2S 0.036(9) 0.045(10) 0.071(12) -0.032(9) -0.008(8) 0.001(8)
C24 0.048(16) 0.030(13) 0.072(18) -0.006(12) 0.016(13) -0.014(12)
O3 0.055(10) 0.034(8) 0.034(8) 0.000(7) -0.006(7) -0.002(7)
C26 0.046(14) 0.038(13) 0.041(12) 0.003(10) -0.008(11) 0.000(11)
O3S 0.017(7) 0.057(10) 0.036(8) 0.000(7) 0.006(6) 0.005(7)
C28 0.042(13) 0.035(12) 0.039(12) -0.010(10) -0.008(10) -0.002(10)
C1 0.032(12) 0.061(16) 0.044(12) -0.024(11) -0.003(10) -0.025(11)
C30 0.042(14) 0.046(14) 0.052(14) -0.019(12) 0.000(11) -0.005(11)
C1S 0.08(2) 0.036(14) 0.061(17) -0.035(13) -0.009(14) 0.006(13)
C32 0.065(17) 0.040(13) 0.028(11) 0.002(9) -0.012(10) -0.017(12)
C2 0.025(11) 0.035(12) 0.060(15) -0.017(11) -0.002(10) -0.009(9)
C34 0.047(13) 0.018(10) 0.031(11) -0.006(8) -0.007(9) 0.007(9)
C2S 0.09(3) 0.08(2) 0.15(4) -0.06(2) -0.07(3) 0.05(2)
C36 0.043(13) 0.033(12) 0.034(11) -0.006(9) -0.006(9) -0.007(10)
C3 0.059(16) 0.042(13) 0.015(9) -0.007(9) 0.005(9) -0.013(12)
C38 0.054(15) 0.048(14) 0.020(10) -0.017(9) -0.006(9) 0.017(11)
C3S 0.051(17) 0.08(2) 0.054(16) -0.009(15) -0.003(13) -0.010(15)
C4 0.029(11) 0.027(11) 0.047(13) -0.011(10) -0.009(9) 0.001(9)
C4S 0.050(15) 0.041(14) 0.053(14) 0.002(11) -0.019(12) 0.012(12)
C5 0.048(15) 0.051(15) 0.045(13) -0.026(11) -0.010(11) 0.016(12)
C5S 0.060(17) 0.057(17) 0.057(16) -0.031(14) -0.014(13) 0.002(14)
C6 0.036(13) 0.036(13) 0.047(13) -0.019(10) -0.008(10) -0.005(10)
C6S 0.055(19) 0.08(2) 0.10(3) -0.03(2) -0.020(18) -0.014(17)
C7 0.030(12) 0.040(13) 0.036(11) -0.023(10) 0.006(9) -0.008(10)
C7S 0.059(19) 0.08(2) 0.10(3) -0.06(2) -0.039(18) 0.014(17)
C8 0.042(13) 0.050(14) 0.032(11) -0.012(10) -0.008(9) -0.018(11)
C8S 0.06(2) 0.10(3) 0.10(3) -0.07(2) -0.011(18) 0.008(19)
C9 0.051(15) 0.053(16) 0.040(13) -0.004(11) -0.008(11) 0.004(12)
C9S 0.035(13) 0.08(2) 0.049(14) -0.016(14) -0.002(11) 0.013(13)
C10 0.034(12) 0.036(12) 0.037(12) -0.012(10) -0.003(9) 0.009(9)
C10S 0.042(14) 0.055(16) 0.063(16) -0.019(13) 0.001(12) 0.009(12)
C11 0.052(16) 0.039(14) 0.081(19) -0.027(14) -0.032(14) 0.010(12)

loop_
_atom_type_symbol
_atom_type_description
_atom_type_scat_dispersion_real
_atom_type_scat_dispersion_imag
_atom_type_scat_source
C C 0.0033 0.0016 'International Tables Vol C Tables 4.2.6.8 and 6.1.1.4'
H H 0.0000 0.0000 'International Tables Vol C Tables 4.2.6.8 and 6.1.1.4'
Er Er -0.2586 4.9576 'International Tables Vol C Tables 4.2.6.8 and 6.1.1.4'
F F 0.0171 0.0103 'International Tables Vol C Tables 4.2.6.8 and 6.1.1.4'
O O 0.0106 0.0060 'International Tables Vol C Tables 4.2.6.8 and 6.1.1.4'

loop_
_geom_angle_atom_site_label_1
_geom_angle_atom_site_label_2
_geom_angle_atom_site_label_3
_geom_angle
_geom_angle_site_symmetry_1
_geom_angle_site_symmetry_3
_geom_angle_publ_flag
O1A Er2 O1SA 89.7(7) . . ?
O1A Er2 O2SA 88.1(6) . . ?
O1A Er2 O3SA 165.8(6) . . ?
O2A Er2 O1A 99.4(7) . . ?
O2A Er2 O1SA 165.2(6) . . ?
O2A Er2 O2SA 89.0(6) . . ?
O2A Er2 O3A 107.0(6) . . ?
O2A Er2 O3SA 88.2(6) . . ?
O2SA Er2 O1SA 79.6(6) . . ?
O2SA Er2 O3SA 80.1(6) . . ?
O3A Er2 O1A 103.8(7) . . ?
O3A Er2 O1SA 81.8(6) . . ?
O3A Er2 O2SA 157.8(6) . . ?
O3A Er2 O3SA 85.1(6) . . ?
O3SA Er2 O1SA 80.6(6) . . ?
C1D O1A Er2 171.6(17) . . ?
C1SA O1SA Er2 123.9(13) . . ?
C1SA O1SA C4SA 109(2) . . ?
C4SA O1SA Er2 126.7(17) . . ?
C14A O2A Er2 152.3(15) . . ?
C5SA O2SA Er2 121.8(15) . . ?
C8SA O2SA Er2 129.6(15) . . ?
C8SA O2SA C5SA 105(2) . . ?
C27A O3A Er2 153.6(14) . . ?
C1C O3SA Er2 124.1(15) . . ?
C9SA O3SA Er2 121.5(14) . . ?
C9SA O3SA C1C 106.9(16) . . ?
H1AA C1A H1AB 109.7 . . ?
C1B C1A H1AA 112.1 . . ?
C1B C1A H1AB 112.1 . . ?
C1C C1A H1AA 112.1 . . ?
C1C C1A H1AB 112.1 . . ?
C1C C1A C1B 98(2) . . ?
C1A C1B H1BA 110.9 . . ?
C1A C1B H1BB 110.9 . . ?
H1BA C1B H1BB 108.9 . . ?
C9SA C1B C1A 104(2) . . ?
C9SA C1B H1BA 110.9 . . ?
C9SA C1B H1BB 110.9 . . ?
O3SA C1C C1A 105.8(19) . . ?
O3SA C1C H1CA 110.6 . . ?
O3SA C1C H1CB 110.6 . . ?
C1A C1C H1CA 110.6 . . ?
C1A C1C H1CB 110.6 . . ?
H1CA C1C H1CB 108.7 . . ?
O1A C1D H1D 106.6 . . ?
O1A C1D C2A 115.9(17) . . ?
O1A C1D C8A 113.1(19) . . ?
C2A C1D H1D 106.6 . . ?
C8A C1D H1D 106.6 . . ?
C8A C1D C2A 107.4(17) . . ?
O1SA C1SA H1SA 110.9 . . ?
O1SA C1SA H1SB 110.9 . . ?
O1SA C1SA C2SA 104(2) . . ?
H1SA C1SA H1SB 109.0 . . ?
C2SA C1SA H1SA 110.9 . . ?
C2SA C1SA H1SB 110.9 . . ?
C3A C2A C1D 124(2) . . ?
C3A C2A C7A 117(2) . . ?
C7A C2A C1D 120(2) . . ?
C1SA C2SA H2SA 110.6 . . ?
C1SA C2SA H2SB 110.6 . . ?
H2SA C2SA H2SB 108.7 . . ?
C3SA C2SA C1SA 106(2) . . ?
C3SA C2SA H2SA 110.6 . . ?
C3SA C2SA H2SB 110.6 . . ?
F1A C3A C2A 124(2) . . ?
F1A C3A C4A 113.3(19) . . ?
C2A C3A C4A 123(2) . . ?
C2SA C3SA H3SA 111.7 . . ?
C2SA C3SA H3SB 111.7 . . ?
H3SA C3SA H3SB 109.4 . . ?
C4SA C3SA C2SA 101(3) . . ?
C4SA C3SA H3SA 111.7 . . ?
C4SA C3SA H3SB 111.7 . . ?
F2A C4A C3A 120(2) . . ?
F2A C4A C5A 121(2) . . ?
C3A C4A C5A 119(2) . . ?
O1SA C4SA C3SA 107(3) . . ?
O1SA C4SA H4SA 110.4 . . ?
O1SA C4SA H4SB 110.4 . . ?
C3SA C4SA H4SA 110.4 . . ?
C3SA C4SA H4SB 110.4 . . ?
H4SA C4SA H4SB 108.6 . . ?
F3A C5A C4A 121(2) . . ?
F3A C5A C6A 119(2) . . ?
C6A C5A C4A 120(3) . . ?
O2SA C5SA H5SA 111.0 . . ?
O2SA C5SA H5SB 111.0 . . ?
O2SA C5SA C6SA 104(2) . . ?
H5SA C5SA H5SB 109.0 . . ?
C6SA C5SA H5SA 111.0 . . ?
C6SA C5SA H5SB 111.0 . . ?
F4A C6A C5A 121(3) . . ?
F4A C6A C7A 121(2) . . ?
C5A C6A C7A 118(2) . . ?
C5SA C6SA H6SA 110.9 . . ?
C5SA C6SA H6SB 110.9 . . ?
C5SA C6SA C7SA 104(2) . . ?
H6SA C6SA H6SB 109.0 . . ?
C7SA C6SA H6SA 110.9 . . ?
C7SA C6SA H6SB 110.9 . . ?
F5A C7A C2A 120(2) . . ?
F5A C7A C6A 116.6(19) . . ?
C6A C7A C2A 123(2) . . ?
C6SA C7SA H7SA 111.6 . . ?
C6SA C7SA H7SB 111.6 . . ?
H7SA C7SA H7SB 109.4 . . ?
C8SA C7SA C6SA 101(2) . . ?
C8SA C7SA H7SA 111.6 . . ?
C8SA C7SA H7SB 111.6 . . ?
C9A C8A C1D 125.9(19) . . ?
C9A C8A C13A 111(2) . . ?
C13A C8A C1D 122.0(19) . . ?
O2SA C8SA C7SA 110(2) . . ?
O2SA C8SA H8SA 109.7 . . ?
O2SA C8SA H8SB 109.7 . . ?
C7SA C8SA H8SA 109.7 . . ?
C7SA C8SA H8SB 109.7 . . ?
H8SA C8SA H8SB 108.2 . . ?
F6A C9A C8A 115(2) . . ?
C10A C9A F6A 118(2) . . ?
C10A C9A C8A 127(2) . . ?
O3SA C9SA C1B 106(2) . . ?
O3SA C9SA H9SA 110.6 . . ?
O3SA C9SA H9SB 110.6 . . ?
C1B C9SA H9SA 110.6 . . ?
C1B C9SA H9SB 110.6 . . ?
H9SA C9SA H9SB 108.8 . . ?
F7A C10A C11A 117(2) . . ?
C9A C10A F7A 124(2) . . ?
C9A C10A C11A 118(2) . . ?
F8A C11A C10A 122(2) . . ?
F8A C11A C12A 117(2) . . ?
C12A C11A C10A 121(2) . . ?
F9A C12A C11A 123(2) . . ?
F9A C12A C13A 119(2) . . ?
C11A C12A C13A 119(2) . . ?
F10A C13A C8A 116(2) . . ?
F10A C13A C12A 121(2) . . ?
C12A C13A C8A 123(2) . . ?
O2A C14A H14A 107.2 . . ?
O2A C14A C15A 110.8(19) . . ?
O2A C14A C21A 113.7(19) . . ?
C15A C14A H14A 107.2 . . ?
C21A C14A H14A 107.2 . . ?
C21A C14A C15A 110.4(17) . . ?
C16A C15A C14A 128(2) . . ?
C16A C15A C20A 116(2) . . ?
C20A C15A C14A 116(2) . . ?
F11A C16A C15A 122(2) . . ?
F11A C16A C17A 117(2) . . ?
C15A C16A C17A 121(2) . . ?
C16A C17A F12A 117(3) . . ?
C18A C17A F12A 121(2) . . ?
C18A C17A C16A 122(2) . . ?
C17A C18A F13A 121(3) . . ?
C19A C18A F13A 120(3) . . ?
C19A C18A C17A 119(2) . . ?
F14A C19A C20A 118(2) . . ?
C18A C19A F14A 121(3) . . ?
C18A C19A C20A 121(3) . . ?
F15A C20A C15A 122(2) . . ?
F15A C20A C19A 117(2) . . ?
C15A C20A C19A 120(2) . . ?
C22A C21A C14A 125(2) . . ?
C22A C21A C26A 114.1(19) . . ?
C26A C21A C14A 121(2) . . ?
F16A C22A C21A 118(2) . . ?
F16A C22A C23A 120(2) . . ?
C23A C22A C21A 123(2) . . ?
F17A C23A C22A 118(2) . . ?
C24A C23A F17A 119(2) . . ?
C24A C23A C22A 122(3) . . ?
F18A C24A C23A 121(2) . . ?
F18A C24A C25A 119(2) . . ?
C23A C24A C25A 119(2) . . ?
F19A C25A C24A 122(2) . . ?
F19A C25A C26A 117(2) . . ?
C24A C25A C26A 121(2) . . ?
F20A C26A C21A 120(2) . . ?
F20A C26A C25A 119(2) . . ?
C25A C26A C21A 121(2) . . ?
O3A C27A H27A 106.8 . . ?
O3A C27A C28A 113.6(17) . . ?
O3A C27A C34A 108.8(18) . . ?
C28A C27A H27A 106.8 . . ?
C28A C27A C34A 113.6(18) . . ?
C34A C27A H27A 106.8 . . ?
C29A C28A C27A 125(2) . . ?
C29A C28A C33A 114(2) . . ?
C33A C28A C27A 121(2) . . ?
F21A C29A C28A 122(2) . . ?
F21A C29A C30A 118(2) . . ?
C30A C29A C28A 121(2) . . ?
F22A C30A C31A 119(2) . . ?
C29A C30A F22A 120(2) . . ?
C29A C30A C31A 121(2) . . ?
F23A C31A C30A 120(3) . . ?
F23A C31A C32A 120(3) . . ?
C32A C31A C30A 120(3) . . ?
F24A C32A C31A 119(3) . . ?
C33A C32A F24A 124(3) . . ?
C33A C32A C31A 118(3) . . ?
F25A C33A C28A 115(2) . . ?
C32A C33A F25A 118(2) . . ?
C32A C33A C28A 127(2) . . ?
C35A C34A C27A 121.3(19) . . ?
C39A C34A C27A 125(2) . . ?
C39A C34A C35A 114(2) . . ?
F26A C35A C34A 119(2) . . ?
C36A C35A F26A 118(2) . . ?
C36A C35A C34A 123(2) . . ?
F27A C36A C37A 118(2) . . ?
C35A C36A F27A 120(2) . . ?
C35A C36A C37A 121(2) . . ?
F28A C37A C36A 120(2) . . ?
F28A C37A C38A 124(2) . . ?
C38A C37A C36A 116(2) . . ?
F29A C38A C37A 116(2) . . ?
C39A C38A F29A 123(2) . . ?
C39A C38A C37A 121(2) . . ?
C34A C39A F30A 119(2) . . ?
C38A C39A F30A 116(2) . . ?
C38A C39A C34A 125(2) . . ?
O1 Er1 O1S 83.0(6) . . ?
O1 Er1 O2 105.5(7) . . ?
O1 Er1 O2S 157.5(6) . . ?
O1 Er1 O3 105.0(7) . . ?
O1 Er1 O3S 86.0(6) . . ?
O2 Er1 O1S 165.5(6) . . ?
O2 Er1 O2S 90.2(7) . . ?
O2 Er1 O3 99.9(6) . . ?
O2 Er1 O3S 86.4(6) . . ?
O2S Er1 O1S 78.6(6) . . ?
O2S Er1 O3S 78.9(6) . . ?
O3 Er1 O1S 89.0(6) . . ?
O3 Er1 O2S 87.7(6) . . ?
O3 Er1 O3S 165.2(6) . . ?
O3S Er1 O1S 82.4(5) . . ?
C16 C15 C14 125(2) . . ?
C20 C15 C14 121(2) . . ?
C20 C15 C16 113(2) . . ?
F23 C31 C30 119(2) . . ?
F23 C31 C32 121(2) . . ?
C30 C31 C32 121(2) . . ?
F17 C23 C22 117(3) . . ?
C24 C23 F17 121(3) . . ?
C24 C23 C22 121(3) . . ?
F30 C39 C34 124(2) . . ?
F30 C39 C38 114(2) . . ?
C34 C39 C38 122(2) . . ?
F9 C12 C13 121(2) . . ?
F9 C12 C11 122(2) . . ?
C11 C12 C13 117(2) . . ?
F14 C19 C18 121(2) . . ?
F14 C19 C20 123(2) . . ?
C20 C19 C18 116(2) . . ?
O3 C27 H27 107.7 . . ?
O3 C27 C28 111.7(19) . . ?
O3 C27 C34 113.3(17) . . ?
C28 C27 H27 107.7 . . ?
C28 C27 C34 108.4(18) . . ?
C34 C27 H27 107.7 . . ?
F26 C35 C34 120(2) . . ?
F26 C35 C36 116.7(19) . . ?
C34 C35 C36 123(2) . . ?
F10 C13 C12 117(2) . . ?
F10 C13 C8 120(2) . . ?
C8 C13 C12 123(2) . . ?
F12 C17 C16 119(2) . . ?
F12 C17 C18 121(2) . . ?
C18 C17 C16 120(2) . . ?
C22 C21 C14 114(2) . . ?
C26 C21 C14 129(2) . . ?
C26 C21 C22 116(2) . . ?
F19 C25 C24 122(2) . . ?
F19 C25 C26 121(2) . . ?
C24 C25 C26 118(2) . . ?
F21 C29 C28 123(2) . . ?
F21 C29 C30 116(2) . . ?
C28 C29 C30 120(2) . . ?
F25 C33 C28 121(2) . . ?
F25 C33 C32 117(2) . . ?
C32 C33 C28 122(2) . . ?
C36 C37 F28 116(3) . . ?
C38 C37 F28 116(3) . . ?
C38 C37 C36 128(3) . . ?
H11A C11S H11B 109.2 . . ?
C12S C11S H11A 111.2 . . ?
C12S C11S H11B 111.2 . . ?
C12S C11S C10S 102.6(19) . . ?
C10S C11S H11A 111.2 . . ?
C10S C11S H11B 111.2 . . ?
C11S C12S H12A 110.1 . . ?
C11S C12S H12B 110.1 . . ?
H12A C12S H12B 108.5 . . ?
O3S C12S C11S 108(2) . . ?
O3S C12S H12A 110.1 . . ?
O3S C12S H12B 110.1 . . ?
C15 C14 C21 112.1(18) . . ?
C15 C14 H14 108.2 . . ?
C21 C14 H14 108.2 . . ?
O2 C14 C15 109.1(18) . . ?
O2 C14 C21 111(2) . . ?
O2 C14 H14 108.2 . . ?
F11 C16 C15 118.9(19) . . ?
F11 C16 C17 118(2) . . ?
C17 C16 C15 123(2) . . ?
C1 O1 Er1 156.0(14) . . ?
F13 C18 C19 119(2) . . ?
F13 C18 C17 120(2) . . ?
C17 C18 C19 121(2) . . ?
C1S O1S Er1 124.5(15) . . ?
C4S O1S Er1 130.9(13) . . ?
C4S O1S C1S 104.6(19) . . ?
C15 C20 C19 127(2) . . ?
F15 C20 C15 120(2) . . ?
F15 C20 C19 114(2) . . ?
C14 O2 Er1 154.2(16) . . ?
C21 C22 C23 120(3) . . ?
F16 C22 C23 118(2) . . ?
F16 C22 C21 123(2) . . ?
C5S O2S Er1 129.4(14) . . ?
C8S O2S Er1 120.2(17) . . ?
C8S O2S C5S 108(2) . . ?
C23 C24 C25 121(2) . . ?
C23 C24 F18 123(3) . . ?
F18 C24 C25 117(3) . . ?
C27 O3 Er1 170.7(15) . . ?
C21 C26 C25 124(2) . . ?
C21 C26 F20 121(2) . . ?
F20 C26 C25 115(2) . . ?
C12S O3S Er1 121.3(14) . . ?
C12S O3S C9S 103.6(18) . . ?
C9S O3S Er1 134.0(15) . . ?
C29 C28 C27 121(2) . . ?
C29 C28 C33 119(2) . . ?
C33 C28 C27 120(2) . . ?
O1 C1 H1 106.5 . . ?
O1 C1 C2 114(2) . . ?
O1 C1 C8 107.9(18) . . ?
C2 C1 H1 106.5 . . ?
C2 C1 C8 114.7(19) . . ?
C8 C1 H1 106.5 . . ?
C31 C30 C29 119(2) . . ?
F22 C30 C31 123(2) . . ?
F22 C30 C29 118(2) . . ?
O1S C1S H1SC 110.5 . . ?
O1S C1S H1SD 110.5 . . ?
O1S C1S C2S 106(2) . . ?
H1SC C1S H1SD 108.6 . . ?
C2S C1S H1SC 110.5 . . ?
C2S C1S H1SD 110.5 . . ?
C31 C32 C33 119(2) . . ?
F24 C32 C31 119(2) . . ?
F24 C32 C33 122(2) . . ?
C3 C2 C1 125(2) . . ?
C7 C2 C1 119(2) . . ?
C7 C2 C3 115(2) . . ?
C39 C34 C27 125(2) . . ?
C35 C34 C39 116(2) . . ?
C35 C34 C27 119.3(19) . . ?
C1S C2S H2SC 109.9 . . ?
C1S C2S H2SD 109.9 . . ?
C1S C2S C3S 109(3) . . ?
H2SC C2S H2SD 108.3 . . ?
C3S C2S H2SC 109.9 . . ?
C3S C2S H2SD 109.9 . . ?
C37 C36 C35 115(2) . . ?
F27 C36 C35 120(2) . . ?
F27 C36 C37 125(3) . . ?
F1 C3 C2 121(2) . . ?
F1 C3 C4 118(2) . . ?
C4 C3 C2 121(2) . . ?
C37 C38 C39 116(2) . . ?
F29 C38 C39 118.8(19) . . ?
F29 C38 C37 126(3) . . ?
C2S C3S H3SC 112.3 . . ?
C2S C3S H3SD 112.3 . . ?
C2S C3S C4S 97(2) . . ?
H3SC C3S H3SD 109.9 . . ?
C4S C3S H3SC 112.3 . . ?
C4S C3S H3SD 112.3 . . ?
C3 C4 F2 118(2) . . ?
C3 C4 C5 123(2) . . ?
C5 C4 F2 119(2) . . ?
O1S C4S C3S 107(2) . . ?
O1S C4S H4SC 110.4 . . ?
O1S C4S H4SD 110.4 . . ?
C3S C4S H4SC 110.4 . . ?
C3S C4S H4SD 110.4 . . ?
H4SC C4S H4SD 108.6 . . ?
F3 C5 C4 122(2) . . ?
F3 C5 C6 121(2) . . ?
C4 C5 C6 117(2) . . ?
O2S C5S H5SC 110.4 . . ?
O2S C5S H5SD 110.4 . . ?
H5SC C5S H5SD 108.6 . . ?
C6S C5S O2S 107(2) . . ?
C6S C5S H5SC 110.4 . . ?
C6S C5S H5SD 110.4 . . ?
F4 C6 C5 118(2) . . ?
C7 C6 F4 121(2) . . ?
C7 C6 C5 121(2) . . ?
C5S C6S H6SC 109.9 . . ?
C5S C6S H6SD 109.9 . . ?
C5S C6S C7S 109(3) . . ?
H6SC C6S H6SD 108.3 . . ?
C7S C6S H6SC 109.9 . . ?
C7S C6S H6SD 109.9 . . ?
F5 C7 C2 117(2) . . ?
C6 C7 F5 120(2) . . ?
C6 C7 C2 123(2) . . ?
C6S C7S H7SC 111.4 . . ?
C6S C7S H7SD 111.4 . . ?
H7SC C7S H7SD 109.3 . . ?
C8S C7S C6S 102(3) . . ?
C8S C7S H7SC 111.4 . . ?
C8S C7S H7SD 111.4 . . ?
C13 C8 C1 122(2) . . ?
C13 C8 C9 117(2) . . ?
C9 C8 C1 120(2) . . ?
O2S C8S C7S 105(2) . . ?
O2S C8S H8SC 110.7 . . ?
O2S C8S H8SD 110.7 . . ?
C7S C8S H8SC 110.7 . . ?
C7S C8S H8SD 110.7 . . ?
H8SC C8S H8SD 108.8 . . ?
F6 C9 C8 123(2) . . ?
F6 C9 C10 116(2) . . ?
C8 C9 C10 121(2) . . ?
O3S C9S H9SC 111.0 . . ?
O3S C9S H9SD 111.0 . . ?
O3S C9S C10S 104(2) . . ?
H9SC C9S H9SD 109.0 . . ?
C10S C9S H9SC 111.0 . . ?
C10S C9S H9SD 111.0 . . ?
F7 C10 C9 120(2) . . ?
C11 C10 F7 122(2) . . ?
C11 C10 C9 118(2) . . ?
C11S C10S H10A 111.6 . . ?
C11S C10S H10B 111.6 . . ?
C9S C10S C11S 101(2) . . ?
C9S C10S H10A 111.6 . . ?
C9S C10S H10B 111.6 . . ?
H10A C10S H10B 109.4 . . ?
C12 C11 F8 118(3) . . ?
C10 C11 C12 123(2) . . ?
C10 C11 F8 119(2) . . ?

loop_
_geom_bond_atom_site_label_1
_geom_bond_atom_site_label_2
_geom_bond_distance
_geom_bond_site_symmetry_2
_geom_bond_publ_flag
Er2 O1A 2.122(16) . ?
Er2 O1SA 2.434(17) . ?
Er2 O2A 2.081(17) . ?
Er2 O2SA 2.418(15) . ?
Er2 O3A 2.102(16) . ?
Er2 O3SA 2.422(15) . ?
F1A C3A 1.35(2) . ?
F2A C4A 1.35(3) . ?
F3A C5A 1.35(3) . ?
F4A C6A 1.30(3) . ?
F5A C7A 1.36(3) . ?
F6A C9A 1.39(3) . ?
F7A C10A 1.35(3) . ?
F8A C11A 1.37(3) . ?
F9A C12A 1.32(3) . ?
F10A C13A 1.37(3) . ?
F11A C16A 1.35(3) . ?
F12A C17A 1.43(3) . ?
F13A C18A 1.34(3) . ?
F14A C19A 1.36(3) . ?
F15A C20A 1.33(3) . ?
F16A C22A 1.34(3) . ?
F17A C23A 1.38(3) . ?
F18A C24A 1.33(3) . ?
F19A C25A 1.36(3) . ?
F20A C26A 1.29(3) . ?
F21A C29A 1.34(3) . ?
F22A C30A 1.35(3) . ?
F23A C31A 1.37(3) . ?
F24A C32A 1.36(3) . ?
F25A C33A 1.40(3) . ?
F26A C35A 1.37(3) . ?
F27A C36A 1.37(3) . ?
F28A C37A 1.31(3) . ?
F29A C38A 1.36(3) . ?
F30A C39A 1.39(3) . ?
O1A C1D 1.31(2) . ?
O1SA C1SA 1.45(3) . ?
O1SA C4SA 1.48(3) . ?
O2A C14A 1.41(3) . ?
O2SA C5SA 1.46(3) . ?
O2SA C8SA 1.41(3) . ?
O3A C27A 1.37(3) . ?
O3SA C1C 1.48(3) . ?
O3SA C9SA 1.47(3) . ?
C1A H1AA 0.9700 . ?
C1A H1AB 0.9700 . ?
C1A C1B 1.53(4) . ?
C1A C1C 1.51(4) . ?
C1B H1BA 0.9700 . ?
C1B H1BB 0.9700 . ?
C1B C9SA 1.47(4) . ?
C1C H1CA 0.9700 . ?
C1C H1CB 0.9700 . ?
C1D H1D 0.9800 . ?
C1D C2A 1.57(4) . ?
C1D C8A 1.52(3) . ?
C1SA H1SA 0.9700 . ?
C1SA H1SB 0.9700 . ?
C1SA C2SA 1.54(4) . ?
C2A C3A 1.36(3) . ?
C2A C7A 1.40(3) . ?
C2SA H2SA 0.9700 . ?
C2SA H2SB 0.9700 . ?
C2SA C3SA 1.52(5) . ?
C3A C4A 1.40(4) . ?
C3SA H3SA 0.9700 . ?
C3SA H3SB 0.9700 . ?
C3SA C4SA 1.49(5) . ?
C4A C5A 1.40(4) . ?
C4SA H4SA 0.9700 . ?
C4SA H4SB 0.9700 . ?
C5A C6A 1.38(4) . ?
C5SA H5SA 0.9700 . ?
C5SA H5SB 0.9700 . ?
C5SA C6SA 1.50(4) . ?
C6A C7A 1.40(4) . ?
C6SA H6SA 0.9700 . ?
C6SA H6SB 0.9700 . ?
C6SA C7SA 1.60(4) . ?
C7SA H7SA 0.9700 . ?
C7SA H7SB 0.9700 . ?
C7SA C8SA 1.51(4) . ?
C8A C9A 1.41(3) . ?
C8A C13A 1.44(3) . ?
C8SA H8SA 0.9700 . ?
C8SA H8SB 0.9700 . ?
C9A C10A 1.32(4) . ?
C9SA H9SA 0.9700 . ?
C9SA H9SB 0.9700 . ?
C10A C11A 1.40(4) . ?
C11A C12A 1.38(4) . ?
C12A C13A 1.39(3) . ?
C14A H14A 0.9800 . ?
C14A C15A 1.57(3) . ?
C14A C21A 1.47(3) . ?
C15A C16A 1.36(3) . ?
C15A C20A 1.38(4) . ?
C16A C17A 1.41(4) . ?
C17A C18A 1.33(4) . ?
C18A C19A 1.31(4) . ?
C19A C20A 1.45(4) . ?
C21A C22A 1.42(4) . ?
C21A C26A 1.46(3) . ?
C22A C23A 1.39(3) . ?
C23A C24A 1.35(4) . ?
C24A C25A 1.38(3) . ?
C25A C26A 1.42(3) . ?
C27A H27A 0.9800 . ?
C27A C28A 1.53(3) . ?
C27A C34A 1.58(3) . ?
C28A C29A 1.41(3) . ?
C28A C33A 1.42(3) . ?
C29A C30A 1.34(3) . ?
C30A C31A 1.40(4) . ?
C31A C32A 1.37(4) . ?
C32A C33A 1.30(4) . ?
C34A C35A 1.41(3) . ?
C34A C39A 1.38(3) . ?
C35A C36A 1.35(3) . ?
C36A C37A 1.42(4) . ?
C37A C38A 1.39(4) . ?
C38A C39A 1.34(3) . ?
Er1 O1 2.100(16) . ?
Er1 O1S 2.451(15) . ?
Er1 O2 2.119(16) . ?
Er1 O2S 2.421(17) . ?
Er1 O3 2.129(16) . ?
Er1 O3S 2.427(13) . ?
C15 C14 1.52(3) . ?
C15 C16 1.41(3) . ?
C15 C20 1.39(3) . ?
C31 F23 1.34(3) . ?
C31 C30 1.37(4) . ?
C31 C32 1.37(4) . ?
F1 C3 1.32(3) . ?
F2 C4 1.36(3) . ?
C23 F17 1.36(3) . ?
C23 C22 1.43(4) . ?
C23 C24 1.30(5) . ?
F3 C5 1.33(3) . ?
C39 F30 1.33(3) . ?
C39 C34 1.41(3) . ?
C39 C38 1.42(4) . ?
F4 C6 1.35(3) . ?
F5 C7 1.37(3) . ?
C12 F9 1.33(3) . ?
C12 C13 1.40(3) . ?
C12 C11 1.38(4) . ?
F6 C9 1.34(3) . ?
C19 F14 1.31(3) . ?
C19 C18 1.42(4) . ?
C19 C20 1.40(3) . ?
F7 C10 1.34(3) . ?
C27 H27 0.9800 . ?
C27 O3 1.35(3) . ?
C27 C28 1.54(3) . ?
C27 C34 1.56(3) . ?
F8 C11 1.38(3) . ?
C35 F26 1.33(3) . ?
C35 C34 1.38(3) . ?
C35 C36 1.40(4) . ?
F10 C13 1.37(2) . ?
F11 C16 1.35(3) . ?
F12 C17 1.35(3) . ?
F13 C18 1.34(3) . ?
C13 C8 1.38(3) . ?
C17 C16 1.40(3) . ?
C17 C18 1.37(4) . ?
F15 C20 1.38(3) . ?
C21 C14 1.54(3) . ?
C21 C22 1.42(4) . ?
C21 C26 1.35(4) . ?
F16 C22 1.33(3) . ?
C25 F19 1.34(3) . ?
C25 C24 1.41(4) . ?
C25 C26 1.41(3) . ?
C29 F21 1.32(2) . ?
C29 C28 1.34(3) . ?
C29 C30 1.46(4) . ?
F18 C24 1.34(3) . ?
C33 F25 1.35(3) . ?
C33 C28 1.39(3) . ?
C33 C32 1.39(4) . ?
C37 F28 1.44(4) . ?
C37 C36 1.35(4) . ?
C37 C38 1.32(4) . ?
F20 C26 1.36(3) . ?
F22 C30 1.34(3) . ?
F24 C32 1.34(3) . ?
F27 C36 1.32(3) . ?
C11S H11A 0.9700 . ?
C11S H11B 0.9700 . ?
C11S C12S 1.53(3) . ?
C11S C10S 1.60(4) . ?
C12S H12A 0.9700 . ?
C12S H12B 0.9700 . ?
C12S O3S 1.44(3) . ?
F29 C38 1.30(3) . ?
C14 H14 0.9800 . ?
C14 O2 1.38(3) . ?
O1 C1 1.42(3) . ?
O1S C1S 1.47(3) . ?
O1S C4S 1.42(3) . ?
O2S C5S 1.53(3) . ?
O2S C8S 1.44(3) . ?
O3S C9S 1.45(3) . ?
C1 H1 0.9800 . ?
C1 C2 1.51(4) . ?
C1 C8 1.54(4) . ?
C1S H1SC 0.9700 . ?
C1S H1SD 0.9700 . ?
C1S C2S 1.49(4) . ?
C2 C3 1.44(3) . ?
C2 C7 1.42(3) . ?
C2S H2SC 0.9700 . ?
C2S H2SD 0.9700 . ?
C2S C3S 1.53(4) . ?
C3 C4 1.35(4) . ?
C3S H3SC 0.9700 . ?
C3S H3SD 0.9700 . ?
C3S C4S 1.57(4) . ?
C4 C5 1.35(4) . ?
C4S H4SC 0.9700 . ?
C4S H4SD 0.9700 . ?
C5 C6 1.43(4) . ?
C5S H5SC 0.9700 . ?
C5S H5SD 0.9700 . ?
C5S C6S 1.41(4) . ?
C6 C7 1.31(4) . ?
C6S H6SC 0.9700 . ?
C6S H6SD 0.9700 . ?
C6S C7S 1.56(5) . ?
C7S H7SC 0.9700 . ?
C7S H7SD 0.9700 . ?
C7S C8S 1.52(4) . ?
C8 C9 1.39(4) . ?
C8S H8SC 0.9700 . ?
C8S H8SD 0.9700 . ?
C9 C10 1.43(3) . ?
C9S H9SC 0.9700 . ?
C9S H9SD 0.9700 . ?
C9S C10S 1.51(4) . ?
C10 C11 1.34(4) . ?
C10S H10A 0.9700 . ?
C10S H10B 0.9700 . ?

loop_
_geom_torsion_atom_site_label_1
_geom_torsion_atom_site_label_2
_geom_torsion_atom_site_label_3
_geom_torsion_atom_site_label_4
_geom_torsion
_geom_torsion_site_symmetry_1
_geom_torsion_site_symmetry_2
_geom_torsion_site_symmetry_3
_geom_torsion_site_symmetry_4
_geom_torsion_publ_flag
Er2 O1SA C1SA C2SA 172.3(16) . . . . ?
Er2 O1SA C4SA C3SA 165(3) . . . . ?
Er2 O2A C14A C15A 167(2) . . . . ?
Er2 O2A C14A C21A -68(4) . . . . ?
Er2 O2SA C5SA C6SA -158.0(18) . . . . ?
Er2 O2SA C8SA C7SA 168.3(18) . . . . ?
Er2 O3A C27A C28A -68(4) . . . . ?
Er2 O3A C27A C34A 164(3) . . . . ?
Er2 O3SA C1C C1A 129.1(18) . . . . ?
Er2 O3SA C9SA C1B -157.8(17) . . . . ?
F1A C3A C4A F2A 1(3) . . . . ?
F1A C3A C4A C5A -179(2) . . . . ?
F2A C4A C5A F3A 0(4) . . . . ?
F2A C4A C5A C6A -180(2) . . . . ?
F3A C5A C6A F4A 0(4) . . . . ?
F3A C5A C6A C7A -177(2) . . . . ?
F4A C6A C7A F5A 4(3) . . . . ?
F4A C6A C7A C2A 178(2) . . . . ?
F6A C9A C10A F7A 3(4) . . . . ?
F6A C9A C10A C11A 177(2) . . . . ?
F7A C10A C11A F8A -4(4) . . . . ?
F7A C10A C11A C12A 179(2) . . . . ?
F8A C11A C12A F9A 3(4) . . . . ?
F8A C11A C12A C13A 180(2) . . . . ?
F9A C12A C13A F10A -5(4) . . . . ?
F9A C12A C13A C8A 179(2) . . . . ?
F11A C16A C17A F12A 0(3) . . . . ?
F11A C16A C17A C18A 174(2) . . . . ?
F12A C17A C18A F13A -4(4) . . . . ?
F12A C17A C18A C19A 175(2) . . . . ?
F13A C18A C19A F14A -4(4) . . . . ?
F13A C18A C19A C20A -179(2) . . . . ?
F14A C19A C20A F15A 4(3) . . . . ?
F14A C19A C20A C15A -178(2) . . . . ?
F16A C22A C23A F17A 2(4) . . . . ?
F16A C22A C23A C24A 179(2) . . . . ?
F17A C23A C24A F18A -2(4) . . . . ?
F17A C23A C24A C25A 178(2) . . . . ?
F18A C24A C25A F19A 1(4) . . . . ?
F18A C24A C25A C26A -176(2) . . . . ?
F19A C25A C26A F20A -1(3) . . . . ?
F19A C25A C26A C21A 178(2) . . . . ?
F21A C29A C30A F22A 0(3) . . . . ?
F21A C29A C30A C31A 179(2) . . . . ?
F22A C30A C31A F23A -1(3) . . . . ?
F22A C30A C31A C32A -179(2) . . . . ?
F23A C31A C32A F24A 1(4) . . . . ?
F23A C31A C32A C33A -179(2) . . . . ?
F24A C32A C33A F25A 1(3) . . . . ?
F24A C32A C33A C28A 178(2) . . . . ?
F26A C35A C36A F27A 0(4) . . . . ?
F26A C35A C36A C37A 179(2) . . . . ?
F27A C36A C37A F28A -1(4) . . . . ?
F27A C36A C37A C38A -180(2) . . . . ?
F28A C37A C38A F29A 1(4) . . . . ?
F28A C37A C38A C39A -180(3) . . . . ?
F29A C38A C39A F30A -1(4) . . . . ?
F29A C38A C39A C34A 179(2) . . . . ?
O1A C1D C2A C3A -15(3) . . . . ?
O1A C1D C2A C7A 166(2) . . . . ?
O1A C1D C8A C9A -109(3) . . . . ?
O1A C1D C8A C13A 60(3) . . . . ?
O1SA C1SA C2SA C3SA 23(3) . . . . ?
O2A C14A C15A C16A 27(3) . . . . ?
O2A C14A C15A C20A -154.5(19) . . . . ?
O2A C14A C21A C22A -67(3) . . . . ?
O2A C14A C21A C26A 108(2) . . . . ?
O2SA C5SA C6SA C7SA -33(3) . . . . ?
O3A C27A C28A C29A -25(3) . . . . ?
O3A C27A C28A C33A 145(2) . . . . ?
O3A C27A C34A C35A -108(2) . . . . ?
O3A C27A C34A C39A 66(3) . . . . ?
C1A C1B C9SA O3SA 32(3) . . . . ?
C1B C1A C1C O3SA 38(3) . . . . ?
C1C O3SA C9SA C1B -7(3) . . . . ?
C1C C1A C1B C9SA -43(3) . . . . ?
C1D C2A C3A F1A -3(3) . . . . ?
C1D C2A C3A C4A 177(2) . . . . ?
C1D C2A C7A F5A -2(3) . . . . ?
C1D C2A C7A C6A -175(2) . . . . ?
C1D C8A C9A F6A -7(4) . . . . ?
C1D C8A C9A C10A 174(3) . . . . ?
C1D C8A C13A F10A 10(3) . . . . ?
C1D C8A C13A C12A -173(2) . . . . ?
C1SA O1SA C4SA C3SA -23(4) . . . . ?
C1SA C2SA C3SA C4SA -36(4) . . . . ?
C2A C1D C8A C9A 122(2) . . . . ?
C2A C1D C8A C13A -69(3) . . . . ?
C2A C3A C4A F2A -179(2) . . . . ?
C2A C3A C4A C5A 1(4) . . . . ?
C2SA C3SA C4SA O1SA 36(4) . . . . ?
C3A C2A C7A F5A 179.1(19) . . . . ?
C3A C2A C7A C6A 6(3) . . . . ?
C3A C4A C5A F3A 179(2) . . . . ?
C3A C4A C5A C6A 0(4) . . . . ?
C4A C5A C6A F4A 179(2) . . . . ?
C4A C5A C6A C7A 2(4) . . . . ?
C4SA O1SA C1SA C2SA -1(3) . . . . ?
C5A C6A C7A F5A -179(2) . . . . ?
C5A C6A C7A C2A -5(4) . . . . ?
C5SA O2SA C8SA C7SA -33(3) . . . . ?
C5SA C6SA C7SA C8SA 14(3) . . . . ?
C6SA C7SA C8SA O2SA 11(3) . . . . ?
C7A C2A C3A F1A 176.4(19) . . . . ?
C7A C2A C3A C4A -4(3) . . . . ?
C8A C1D C2A C3A 113(2) . . . . ?
C8A C1D C2A C7A -66(2) . . . . ?
C8A C9A C10A F7A -179(2) . . . . ?
C8A C9A C10A C11A -5(4) . . . . ?
C8SA O2SA C5SA C6SA 41(3) . . . . ?
C9A C8A C13A F10A -179(2) . . . . ?
C9A C8A C13A C12A -2(3) . . . . ?
C9A C10A C11A F8A -178(2) . . . . ?
C9A C10A C11A C12A 4(4) . . . . ?
C9SA O3SA C1C C1A -21(3) . . . . ?
C10A C11A C12A F9A -179(2) . . . . ?
C10A C11A C12A C13A -3(4) . . . . ?
C11A C12A C13A F10A 178(2) . . . . ?
C11A C12A C13A C8A 2(4) . . . . ?
C13A C8A C9A F6A -178(2) . . . . ?
C13A C8A C9A C10A 4(4) . . . . ?
C14A C15A C16A F11A 3(3) . . . . ?
C14A C15A C16A C17A -180(2) . . . . ?
C14A C15A C20A F15A 1(3) . . . . ?
C14A C15A C20A C19A -177.7(19) . . . . ?
C14A C21A C22A F16A -5(3) . . . . ?
C14A C21A C22A C23A 180(2) . . . . ?
C14A C21A C26A F20A 4(3) . . . . ?
C14A C21A C26A C25A -175(2) . . . . ?
C15A C14A C21A C22A 58(3) . . . . ?
C15A C14A C21A C26A -127(2) . . . . ?
C15A C16A C17A F12A -177(2) . . . . ?
C15A C16A C17A C18A -3(4) . . . . ?
C16A C15A C20A F15A 179.5(19) . . . . ?
C16A C15A C20A C19A 1(3) . . . . ?
C16A C17A C18A F13A -178(2) . . . . ?
C16A C17A C18A C19A 2(4) . . . . ?
C17A C18A C19A F14A 176(2) . . . . ?
C17A C18A C19A C20A 1(4) . . . . ?
C18A C19A C20A F15A 179(2) . . . . ?
C18A C19A C20A C15A -3(4) . . . . ?
C20A C15A C16A F11A -175.4(19) . . . . ?
C20A C15A C16A C17A 2(3) . . . . ?
C21A C14A C15A C16A -100(3) . . . . ?
C21A C14A C15A C20A 79(3) . . . . ?
C21A C22A C23A F17A 178(2) . . . . ?
C21A C22A C23A C24A -6(4) . . . . ?
C22A C21A C26A F20A 179(2) . . . . ?
C22A C21A C26A C25A 0(3) . . . . ?
C22A C23A C24A F18A -179(2) . . . . ?
C22A C23A C24A C25A 2(4) . . . . ?
C23A C24A C25A F19A -180(2) . . . . ?
C23A C24A C25A C26A 3(4) . . . . ?
C24A C25A C26A F20A 177(2) . . . . ?
C24A C25A C26A C21A -4(4) . . . . ?
C26A C21A C22A F16A 180(2) . . . . ?
C26A C21A C22A C23A 4(3) . . . . ?
C27A C28A C29A F21A -11(3) . . . . ?
C27A C28A C29A C30A 168(2) . . . . ?
C27A C28A C33A F25A 9(3) . . . . ?
C27A C28A C33A C32A -168(2) . . . . ?
C27A C34A C35A F26A -5(3) . . . . ?
C27A C34A C35A C36A 174(2) . . . . ?
C27A C34A C39A F30A 6(4) . . . . ?
C27A C34A C39A C38A -174(2) . . . . ?
C28A C27A C34A C35A 125(2) . . . . ?
C28A C27A C34A C39A -61(3) . . . . ?
C28A C29A C30A F22A -179.3(19) . . . . ?
C28A C29A C30A C31A 0(3) . . . . ?
C29A C28A C33A F25A 180.0(17) . . . . ?
C29A C28A C33A C32A 3(3) . . . . ?
C29A C30A C31A F23A 180(2) . . . . ?
C29A C30A C31A C32A 2(4) . . . . ?
C30A C31A C32A F24A 179(2) . . . . ?
C30A C31A C32A C33A -1(4) . . . . ?
C31A C32A C33A F25A -178(2) . . . . ?
C31A C32A C33A C28A -2(4) . . . . ?
C33A C28A C29A F21A 178.4(18) . . . . ?
C33A C28A C29A C30A -2(3) . . . . ?
C34A C27A C28A C29A 100(2) . . . . ?
C34A C27A C28A C33A -90(2) . . . . ?
C34A C35A C36A F27A -179(2) . . . . ?
C34A C35A C36A C37A 0(4) . . . . ?
C35A C34A C39A F30A -179(2) . . . . ?
C35A C34A C39A C38A 1(4) . . . . ?
C35A C36A C37A F28A 180(3) . . . . ?
C35A C36A C37A C38A 1(4) . . . . ?
C36A C37A C38A F29A -180(2) . . . . ?
C36A C37A C38A C39A -1(4) . . . . ?
C37A C38A C39A F30A 180(2) . . . . ?
C37A C38A C39A C34A 0(4) . . . . ?
C39A C34A C35A F26A -180(2) . . . . ?
C39A C34A C35A C36A -1(4) . . . . ?
Er1 O1 C1 C2 -78(4) . . . . ?
Er1 O1 C1 C8 153(3) . . . . ?
Er1 O1S C1S C2S -157(2) . . . . ?
Er1 O1S C4S C3S 141.2(18) . . . . ?
Er1 O2S C5S C6S -175(2) . . . . ?
Er1 O2S C8S C7S -168(2) . . . . ?
Er1 O3S C9S C10S -121(2) . . . . ?
C15 C14 O2 Er1 -82(4) . . . . ?
F1 C3 C4 F2 -1(3) . . . . ?
F1 C3 C4 C5 -177.7(19) . . . . ?
F2 C4 C5 F3 1(3) . . . . ?
F2 C4 C5 C6 -178.5(19) . . . . ?
F3 C5 C6 F4 3(3) . . . . ?
F3 C5 C6 C7 -178(2) . . . . ?
F4 C6 C7 F5 3(3) . . . . ?
F4 C6 C7 C2 179(2) . . . . ?
C12 C13 C8 C1 -171(2) . . . . ?
C12 C13 C8 C9 0(3) . . . . ?
F6 C9 C10 F7 -5(3) . . . . ?
F6 C9 C10 C11 179(2) . . . . ?
F7 C10 C11 C12 -177(2) . . . . ?
F7 C10 C11 F8 5(4) . . . . ?
F9 C12 C13 F10 -5(3) . . . . ?
F9 C12 C13 C8 177(2) . . . . ?
F9 C12 C11 F8 2(4) . . . . ?
F9 C12 C11 C10 -176(2) . . . . ?
F10 C13 C8 C1 11(3) . . . . ?
F10 C13 C8 C9 -178(2) . . . . ?
F12 C17 C16 C15 178(2) . . . . ?
F12 C17 C16 F11 -1(4) . . . . ?
F12 C17 C18 C19 -180(2) . . . . ?
F12 C17 C18 F13 4(4) . . . . ?
C13 C12 C11 F8 177(2) . . . . ?
C13 C12 C11 C10 -1(4) . . . . ?
C13 C8 C9 F6 -179(2) . . . . ?
C13 C8 C9 C10 -2(4) . . . . ?
F14 C19 C18 F13 -1(3) . . . . ?
F14 C19 C18 C17 -177(2) . . . . ?
F14 C19 C20 C15 177(2) . . . . ?
F14 C19 C20 F15 -1(3) . . . . ?
C21 C14 O2 Er1 154(3) . . . . ?
F17 C23 C22 C21 -180(2) . . . . ?
F17 C23 C22 F16 -4(4) . . . . ?
F17 C23 C24 C25 -179(2) . . . . ?
F17 C23 C24 F18 6(4) . . . . ?
F19 C25 C24 C23 -178(3) . . . . ?
F19 C25 C24 F18 -3(4) . . . . ?
F19 C25 C26 C21 -179(2) . . . . ?
F19 C25 C26 F20 -1(3) . . . . ?
F21 C29 C28 C27 3(4) . . . . ?
F21 C29 C28 C33 179(2) . . . . ?
F21 C29 C30 C31 -179(2) . . . . ?
F21 C29 C30 F22 -3(4) . . . . ?
F23 C31 C30 C29 -179(2) . . . . ?
F23 C31 C30 F22 5(4) . . . . ?
F23 C31 C32 C33 179(2) . . . . ?
F23 C31 C32 F24 1(4) . . . . ?
F25 C33 C28 C27 -6(4) . . . . ?
F25 C33 C28 C29 178(2) . . . . ?
F25 C33 C32 C31 -178(2) . . . . ?
F25 C33 C32 F24 0(4) . . . . ?
F26 C35 C34 C39 -178(2) . . . . ?
F26 C35 C34 C27 4(3) . . . . ?
F26 C35 C36 C37 179(2) . . . . ?
F26 C35 C36 F27 -2(3) . . . . ?
C11S C12S O3S Er1 137.2(19) . . . . ?
C11S C12S O3S C9S -33(3) . . . . ?
F28 C37 C36 C35 178(2) . . . . ?
F28 C37 C36 F27 -1(4) . . . . ?
F28 C37 C38 C39 -179(2) . . . . ?
F28 C37 C38 F29 0(4) . . . . ?
C12S C11S C10S C9S 21(3) . . . . ?
C12S O3S C9S C10S 47(3) . . . . ?
C14 C15 C16 F11 -4(4) . . . . ?
C14 C15 C16 C17 178(2) . . . . ?
C14 C15 C20 C19 -176(2) . . . . ?
C14 C15 C20 F15 2(4) . . . . ?
C14 C21 C22 C23 172(2) . . . . ?
C14 C21 C22 F16 -5(3) . . . . ?
C14 C21 C26 C25 -174(2) . . . . ?
C14 C21 C26 F20 8(4) . . . . ?
F30 C39 C34 C27 0(4) . . . . ?
F30 C39 C34 C35 -179(2) . . . . ?
F30 C39 C38 C37 179(2) . . . . ?
F30 C39 C38 F29 0(3) . . . . ?
C16 C15 C14 C21 45(3) . . . . ?
C16 C15 C14 O2 -78(3) . . . . ?
C16 C15 C20 C19 3(4) . . . . ?
C16 C15 C20 F15 -180(2) . . . . ?
C16 C17 C18 C19 -2(4) . . . . ?
C16 C17 C18 F13 -178(2) . . . . ?
O1 C1 C2 C3 -23(3) . . . . ?
O1 C1 C2 C7 147(2) . . . . ?
O1 C1 C8 C13 62(3) . . . . ?
O1 C1 C8 C9 -110(3) . . . . ?
C18 C19 C20 C15 -4(4) . . . . ?
C18 C19 C20 F15 178(2) . . . . ?
C18 C17 C16 C15 0(4) . . . . ?
C18 C17 C16 F11 -178(2) . . . . ?
O1S C1S C2S C3S 1(4) . . . . ?
C20 C15 C14 C21 -137(2) . . . . ?
C20 C15 C14 O2 100(3) . . . . ?
C20 C15 C16 F11 178(2) . . . . ?
C20 C15 C16 C17 -1(4) . . . . ?
C20 C19 C18 F13 -180(2) . . . . ?
C20 C19 C18 C17 4(3) . . . . ?
C22 C23 C24 C25 -7(4) . . . . ?
C22 C23 C24 F18 178(2) . . . . ?
C22 C21 C14 C15 85(3) . . . . ?
C22 C21 C14 O2 -153(2) . . . . ?
C22 C21 C26 C25 1(4) . . . . ?
C22 C21 C26 F20 -177(2) . . . . ?
O2S C5S C6S C7S -7(4) . . . . ?
C24 C23 C22 C21 7(4) . . . . ?
C24 C23 C22 F16 -176(3) . . . . ?
C24 C25 C26 C21 0(4) . . . . ?
C24 C25 C26 F20 178(2) . . . . ?
O3 C27 C28 C29 60(3) . . . . ?
O3 C27 C28 C33 -116(2) . . . . ?
O3 C27 C34 C39 -15(3) . . . . ?
O3 C27 C34 C35 162.7(19) . . . . ?
C26 C21 C14 C15 -100(3) . . . . ?
C26 C21 C14 O2 22(3) . . . . ?
C26 C21 C22 C23 -4(3) . . . . ?
C26 C21 C22 F16 180(2) . . . . ?
C26 C25 C24 C23 3(4) . . . . ?
C26 C25 C24 F18 178(2) . . . . ?
O3S C9S C10S C11S -41(3) . . . . ?
C28 C27 C34 C39 109(2) . . . . ?
C28 C27 C34 C35 -73(2) . . . . ?
C28 C29 C30 C31 -1(4) . . . . ?
C28 C29 C30 F22 176(2) . . . . ?
C28 C33 C32 C31 0(4) . . . . ?
C28 C33 C32 F24 179(2) . . . . ?
C1 C2 C3 F1 -11(3) . . . . ?
C1 C2 C3 C4 171(2) . . . . ?
C1 C2 C7 F5 5(3) . . . . ?
C1 C2 C7 C6 -171(2) . . . . ?
C1 C8 C9 F6 -7(4) . . . . ?
C1 C8 C9 C10 170(2) . . . . ?
C30 C31 C32 C33 0(4) . . . . ?
C30 C31 C32 F24 -179(2) . . . . ?
C30 C29 C28 C27 -175(2) . . . . ?
C30 C29 C28 C33 1(4) . . . . ?
C1S O1S C4S C3S -40(3) . . . . ?
C1S C2S C3S C4S -22(4) . . . . ?
C32 C31 C30 C29 1(4) . . . . ?
C32 C31 C30 F22 -176(2) . . . . ?
C32 C33 C28 C27 175(2) . . . . ?
C32 C33 C28 C29 -1(4) . . . . ?
C2 C1 C8 C13 -67(3) . . . . ?
C2 C1 C8 C9 122(3) . . . . ?
C2 C3 C4 F2 177.4(19) . . . . ?
C2 C3 C4 C5 1(4) . . . . ?
C34 C39 C38 C37 2(4) . . . . ?
C34 C39 C38 F29 -177(2) . . . . ?
C34 C27 C28 C29 -66(3) . . . . ?
C34 C27 C28 C33 119(2) . . . . ?
C34 C35 C36 C37 0(3) . . . . ?
C34 C35 C36 F27 179(2) . . . . ?
C2S C3S C4S O1S 38(3) . . . . ?
C36 C35 C34 C39 1(3) . . . . ?
C36 C35 C34 C27 -178(2) . . . . ?
C36 C37 C38 C39 0(4) . . . . ?
C36 C37 C38 F29 178(2) . . . . ?
C3 C2 C7 F5 175.8(17) . . . . ?
C3 C2 C7 C6 0(3) . . . . ?
C3 C4 C5 F3 178(2) . . . . ?
C3 C4 C5 C6 -2(3) . . . . ?
C38 C39 C34 C27 177(2) . . . . ?
C38 C39 C34 C35 -2(3) . . . . ?
C38 C37 C36 C35 0(4) . . . . ?
C38 C37 C36 F27 -179(2) . . . . ?
C4 C5 C6 F4 -178(2) . . . . ?
C4 C5 C6 C7 2(3) . . . . ?
C4S O1S C1S C2S 24(3) . . . . ?
C5 C6 C7 F5 -176.9(18) . . . . ?
C5 C6 C7 C2 -1(3) . . . . ?
C5S O2S C8S C7S 28(4) . . . . ?
C5S C6S C7S C8S 23(4) . . . . ?
C6S C7S C8S O2S -31(4) . . . . ?
C7 C2 C3 F1 178.8(18) . . . . ?
C7 C2 C3 C4 0(3) . . . . ?
C8 C1 C2 C3 102(3) . . . . ?
C8 C1 C2 C7 -88(3) . . . . ?
C8 C9 C10 F7 178(2) . . . . ?
C8 C9 C10 C11 2(4) . . . . ?
C8S O2S C5S C6S -14(4) . . . . ?
C9 C10 C11 C12 -1(4) . . . . ?
C9 C10 C11 F8 -179(2) . . . . ?
C10S C11S C12S O3S 7(3) . . . . ?
C11 C12 C13 F10 179(2) . . . . ?
C11 C12 C13 C8 1(4) . . . . ?

loop_
_twin_individual_id
_twin_individual_mass_fraction_refined
1 0.792(2)
2 0.208(2)
